data_4067698
loop_
_publ_author_name
'Forret, Robert'
'Kennedy, Alan R.'
'Klett, Jan'
'Mulvey, Robert E.'
'Robertson, Stuart D.'

_publ_section_title
;
 Multistep Self-Assembly of Heteroleptic Magnesium and
 Sodium&#x2212;Magnesium Benzamidinate Complexes
;
_journal_issue 6
_journal_name_full Organometallics
_journal_page_first 1436
_journal_paper_doi 10.1021/om9010824
_journal_volume 29
_journal_year 2010
_chemical_formula_moiety 'C33 H77 Mg N6 Na Si4'
_chemical_formula_sum 'C33 H77 Mg N6 Na Si4'
_chemical_formula_weight 717.67
_chemical_name_systematic
; 
 ? 
;
_space_group_IT_number 4
_symmetry_cell_setting monoclinic
_symmetry_space_group_name_Hall 'P 2yb'
_symmetry_space_group_name_H-M 'P 1 21 1'
_atom_sites_solution_hydrogens geom
_atom_sites_solution_primary direct
_atom_sites_solution_secondary difmap
_audit_creation_method SHELXL-97
_cell_angle_alpha 90.00
_cell_angle_beta 92.232(4)
_cell_angle_gamma 90.00
_cell_formula_units_Z 4
_cell_length_a 14.2642(7)
_cell_length_b 14.0930(5)
_cell_length_c 23.4523(9)
_cell_measurement_reflns_used 9596
_cell_measurement_temperature 123(2)
_cell_measurement_theta_max 29.0234
_cell_measurement_theta_min 2.6015
_cell_volume 4710.9(3)
_computing_cell_refinement
;
CrysAlisPro, Oxford Diffraction Ltd.,
Version 1.171.33.34d (release 27-02-2009 CrysAlis171 .NET)
(compiled Feb 27 2009,15:38:38)
;
_computing_data_collection
;
CrysAlisPro, Oxford Diffraction Ltd.,
Version 1.171.33.34d (release 27-02-2009 CrysAlis171 .NET)
(compiled Feb 27 2009,15:38:38)
;
_computing_data_reduction
;
CrysAlisPro, Oxford Diffraction Ltd.,
Version 1.171.33.34d (release 27-02-2009 CrysAlis171 .NET)
(compiled Feb 27 2009,15:38:38)
;
_computing_structure_refinement 'SHELXL-97 (Sheldrick, 1997)'
_computing_structure_solution 'SHELXS-97 (Sheldrick, 1990)'
_diffrn_ambient_temperature 123(2)
_diffrn_measured_fraction_theta_full 0.998
_diffrn_measured_fraction_theta_max 0.989
_diffrn_measurement_device_type 'Goniometer Xcalibur, detector: Sapphire3 (Gemini Mo)'
_diffrn_radiation_monochromator graphite
_diffrn_radiation_source 'fine-focus sealed tube'
_diffrn_radiation_type MoK\a
_diffrn_radiation_wavelength 0.71073
_diffrn_reflns_av_R_equivalents 0.0000
_diffrn_reflns_av_sigmaI/netI 0.1132
_diffrn_reflns_limit_h_max 16
_diffrn_reflns_limit_h_min -18
_diffrn_reflns_limit_k_max 18
_diffrn_reflns_limit_k_min -18
_diffrn_reflns_limit_l_max 29
_diffrn_reflns_limit_l_min -29
_diffrn_reflns_number 31365
_diffrn_reflns_theta_full 26.00
_diffrn_reflns_theta_max 26.99
_diffrn_reflns_theta_min 2.61
_exptl_absorpt_coefficient_mu 0.175
_exptl_absorpt_correction_T_max 1.00000
_exptl_absorpt_correction_T_min 0.94806
_exptl_absorpt_correction_type multi-scan
_exptl_absorpt_process_details
;
CrysAlisPro, Oxford Diffraction Ltd.,
Version 1.171.33.34d (release 27-02-2009 CrysAlis171 .NET)
(compiled Feb 27 2009,15:38:38)
Empirical absorption correction using spherical harmonics,
 implemented in SCALE3 ABSPACK scaling algorithm.
;
_exptl_crystal_colour yellow
_exptl_crystal_density_diffrn 1.012
_exptl_crystal_density_method 'not measured'
_exptl_crystal_description plate
_exptl_crystal_F_000 1584
_exptl_crystal_size_max 0.20
_exptl_crystal_size_mid 0.16
_exptl_crystal_size_min 0.14
_refine_diff_density_max 0.645
_refine_diff_density_min -0.418
_refine_diff_density_rms 0.070
_refine_ls_abs_structure_details 'Flack H D (1983), Acta Cryst. A39, 876-881'
_refine_ls_abs_structure_Flack 0.58(10)
_refine_ls_extinction_method none
_refine_ls_goodness_of_fit_ref 0.918
_refine_ls_hydrogen_treatment constr
_refine_ls_matrix_type full
_refine_ls_number_parameters 843
_refine_ls_number_reflns 31365
_refine_ls_number_restraints 182
_refine_ls_restrained_S_all 0.918
_refine_ls_R_factor_all 0.1009
_refine_ls_R_factor_gt 0.0622
_refine_ls_shift/su_max 0.012
_refine_ls_shift/su_mean 0.000
_refine_ls_structure_factor_coef Fsqd
_refine_ls_weighting_details 'calc w=1/[\s^2^(Fo^2^)+(0.0653P)^2^+0.0000P] where P=(Fo^2^+2Fc^2^)/3'
_refine_ls_weighting_scheme calc
_refine_ls_wR_factor_gt 0.1313
_refine_ls_wR_factor_ref 0.1411
_reflns_number_gt 19156
_reflns_number_total 31365
_reflns_threshold_expression >2sigma(I)
_cod_data_source_file om9010824_si_001.cif
_cod_data_source_block 7
_cod_original_sg_symbol_H-M 'P 21'
_cod_database_code 4067698

loop_
_symmetry_equiv_pos_as_xyz
'x, y, z'
'-x, y+1/2, -z'

loop_
_atom_site_label
_atom_site_type_symbol
_atom_site_fract_x
_atom_site_fract_y
_atom_site_fract_z
_atom_site_U_iso_or_equiv
_atom_site_adp_type
_atom_site_occupancy
_atom_site_symmetry_multiplicity
_atom_site_calc_flag
_atom_site_refinement_flags
_atom_site_disorder_assembly
_atom_site_disorder_group
Na1 Na 0.52917(12) -0.19730(11) 0.82062(6) 0.0268(4) Uani 1 1 d . A .
Na11 Na 1.02683(12) -0.22082(11) 0.32577(6) 0.0265(4) Uani 1 1 d . B .
Mg1 Mg 0.30842(10) -0.21036(9) 0.89615(5) 0.0184(3) Uani 1 1 d . A .
Mg11 Mg 0.80437(10) -0.20007(9) 0.39434(5) 0.0196(3) Uani 1 1 d . B .
Si1 Si 0.35979(9) -0.44929(7) 0.89522(5) 0.0284(3) Uani 1 1 d . A .
Si2 Si 0.32073(9) 0.03291(8) 0.89428(5) 0.0269(3) Uani 1 1 d . A .
Si3 Si 0.26574(10) -0.22337(9) 1.04902(4) 0.0307(3) Uani 1 1 d . . .
Si4 Si 0.06454(9) -0.21748(9) 0.84231(5) 0.0289(3) Uani 1 1 d . . .
Si11 Si 0.81258(10) -0.44212(8) 0.40081(5) 0.0285(3) Uani 1 1 d . B .
Si12 Si 0.83702(9) 0.03891(8) 0.36362(5) 0.0349(3) Uani 1 1 d . B .
Si13 Si 0.56273(9) -0.19717(8) 0.33744(4) 0.0256(3) Uani 1 1 d . . .
Si14 Si 0.75427(11) -0.16119(11) 0.54550(5) 0.0457(4) Uani 1 1 d . . .
N1 N 0.5833(3) -0.0552(2) 0.76187(14) 0.0295(10) Uani 1 1 d . . .
N2 N 0.4557(3) -0.2129(2) 0.71936(12) 0.0254(8) Uani 1 1 d . . .
N3 N 0.6420(3) -0.1882(2) 0.90877(13) 0.0346(10) Uani 1 1 d D . .
N4 N 0.6590(3) -0.3423(3) 0.81775(14) 0.0465(12) Uani 1 1 d D . .
N5 N 0.2407(2) -0.2177(2) 0.97680(12) 0.0211(8) Uani 1 1 d . A .
N6 N 0.1576(2) -0.2125(2) 0.89154(11) 0.0218(8) Uani 1 1 d . A .
N11 N 0.9609(3) -0.1882(2) 0.22447(14) 0.0307(9) Uani 1 1 d . . .
N12 N 1.0763(3) -0.3625(2) 0.26393(14) 0.0309(9) Uani 1 1 d . . .
N13 N 1.1192(3) -0.2471(2) 0.41847(16) 0.0426(11) Uani 1 1 d D . .
N14 N 1.1666(3) -0.0971(3) 0.33133(15) 0.0430(11) Uani 1 1 d D . .
N15 N 0.6537(2) -0.1926(2) 0.38758(12) 0.0211(8) Uani 1 1 d . B .
N16 N 0.7339(3) -0.1866(2) 0.47353(12) 0.0262(9) Uani 1 1 d . B .
C10 C 0.5211(4) -0.0522(3) 0.71121(18) 0.0339(12) Uani 1 1 d . . .
H10A H 0.5476 -0.0079 0.6833 0.041 Uiso 1 1 calc R . .
H10B H 0.4596 -0.0264 0.7219 0.041 Uiso 1 1 calc R . .
C11 C 0.5056(4) -0.1473(3) 0.68286(17) 0.0314(12) Uani 1 1 d . . .
H11A H 0.4689 -0.1384 0.6465 0.038 Uiso 1 1 calc R . .
H11B H 0.5670 -0.1751 0.6738 0.038 Uiso 1 1 calc R . .
C12 C 0.6816(4) -0.0747(3) 0.74467(19) 0.0436(13) Uani 1 1 d . . .
H12 H 0.7012 -0.0253 0.7182 0.065 Uiso 1 1 calc R . .
H13 H 0.6840 -0.1367 0.7259 0.065 Uiso 1 1 calc R . .
H14 H 0.7238 -0.0747 0.7786 0.065 Uiso 1 1 calc R . .
C13 C 0.5824(3) 0.0365(3) 0.79171(16) 0.0341(11) Uani 1 1 d . . .
H13A H 0.6067 0.0860 0.7669 0.051 Uiso 1 1 calc R . .
H13B H 0.6220 0.0326 0.8267 0.051 Uiso 1 1 calc R . .
H13C H 0.5180 0.0522 0.8014 0.051 Uiso 1 1 calc R . .
C14 C 0.3566(3) -0.1906(3) 0.72106(19) 0.0310(11) Uani 1 1 d . . .
H14A H 0.3272 -0.1981 0.6829 0.046 Uiso 1 1 calc R . .
H14B H 0.3490 -0.1249 0.7338 0.046 Uiso 1 1 calc R . .
H14C H 0.3266 -0.2336 0.7477 0.046 Uiso 1 1 calc R . .
C15 C 0.4663(4) -0.3118(3) 0.69694(18) 0.0350(12) Uani 1 1 d . . .
H15A H 0.4314 -0.3178 0.6603 0.052 Uiso 1 1 calc R . .
H15B H 0.4417 -0.3572 0.7243 0.052 Uiso 1 1 calc R . .
H15C H 0.5329 -0.3250 0.6916 0.052 Uiso 1 1 calc R . .
C20 C 0.7249(5) -0.2519(4) 0.8988(3) 0.0187(14) Uiso 0.67 1 d P A 1
H20A H 0.7634 -0.2583 0.9347 0.022 Uiso 0.67 1 calc PR A 1
H20B H 0.7645 -0.2233 0.8697 0.022 Uiso 0.67 1 calc PR A 1
C21 C 0.6915(4) -0.3489(4) 0.8790(2) 0.0210(13) Uiso 0.67 1 d P A 1
H21A H 0.7433 -0.3954 0.8833 0.025 Uiso 0.67 1 calc PR A 1
H21B H 0.6393 -0.3705 0.9024 0.025 Uiso 0.67 1 calc PR A 1
C22 C 0.6801(4) -0.0930(3) 0.91735(18) 0.0395(13) Uani 1 1 d . A .
H22A H 0.7240 -0.0929 0.9505 0.059 Uiso 1 1 calc R . .
H22B H 0.6288 -0.0485 0.9239 0.059 Uiso 1 1 calc R . .
H22C H 0.7131 -0.0735 0.8834 0.059 Uiso 1 1 calc R . .
C23 C 0.5850(4) -0.2113(3) 0.95775(17) 0.0489(14) Uani 1 1 d . A .
H23A H 0.6261 -0.2205 0.9918 0.073 Uiso 1 1 calc R . .
H23B H 0.5496 -0.2698 0.9498 0.073 Uiso 1 1 calc R . .
H23C H 0.5413 -0.1592 0.9644 0.073 Uiso 1 1 calc R . .
C24 C 0.7338(6) -0.3289(6) 0.7799(3) 0.0302(19) Uiso 0.67 1 d P A 1
H24A H 0.7805 -0.3793 0.7860 0.045 Uiso 0.67 1 calc PR A 1
H24B H 0.7632 -0.2671 0.7873 0.045 Uiso 0.67 1 calc PR A 1
H24C H 0.7090 -0.3312 0.7404 0.045 Uiso 0.67 1 calc PR A 1
C25 C 0.6107(7) -0.4350(5) 0.8029(4) 0.043(2) Uiso 0.67 1 d P A 1
H25A H 0.6528 -0.4879 0.8129 0.065 Uiso 0.67 1 calc PR A 1
H25B H 0.5946 -0.4366 0.7619 0.065 Uiso 0.67 1 calc PR A 1
H25C H 0.5533 -0.4405 0.8244 0.065 Uiso 0.67 1 calc PR A 1
C30 C 0.3759(4) -0.3356(3) 0.86308(17) 0.0268(11) Uiso 1 1 d . . .
H30A H 0.3556 -0.3414 0.8224 0.032 Uiso 1 1 calc R A .
H30B H 0.4442 -0.3229 0.8641 0.032 Uiso 1 1 calc R . .
C31 C 0.4374(3) -0.4572(3) 0.96165(16) 0.0480(12) Uani 1 1 d . . .
H31A H 0.4214 -0.4061 0.9879 0.072 Uiso 1 1 calc R A .
H31B H 0.5032 -0.4508 0.9516 0.072 Uiso 1 1 calc R . .
H31C H 0.4282 -0.5187 0.9801 0.072 Uiso 1 1 calc R . .
C32 C 0.3883(4) -0.5575(3) 0.8520(2) 0.0542(16) Uani 1 1 d . . .
H32A H 0.3525 -0.5557 0.8155 0.081 Uiso 1 1 calc R A .
H32B H 0.3717 -0.6147 0.8731 0.081 Uiso 1 1 calc R . .
H32C H 0.4556 -0.5582 0.8450 0.081 Uiso 1 1 calc R . .
C33 C 0.2342(3) -0.4679(4) 0.91382(19) 0.0521(14) Uani 1 1 d . . .
H33A H 0.2152 -0.4177 0.9398 0.078 Uiso 1 1 calc R A .
H33B H 0.2278 -0.5298 0.9324 0.078 Uiso 1 1 calc R . .
H33C H 0.1941 -0.4660 0.8789 0.078 Uiso 1 1 calc R . .
C40 C 0.3802(4) -0.0772(3) 0.87553(18) 0.0253(11) Uani 1 1 d . . .
H40A H 0.4429 -0.0777 0.8952 0.030 Uiso 1 1 calc R A .
H40B H 0.3901 -0.0764 0.8340 0.030 Uiso 1 1 calc R . .
C41 C 0.2901(3) 0.0319(3) 0.97151(15) 0.0375(11) Uani 1 1 d . . .
H41A H 0.2430 -0.0173 0.9776 0.056 Uiso 1 1 calc R A .
H41B H 0.2648 0.0939 0.9818 0.056 Uiso 1 1 calc R . .
H41C H 0.3466 0.0185 0.9953 0.056 Uiso 1 1 calc R . .
C42 C 0.2105(4) 0.0480(4) 0.85079(19) 0.0703(17) Uani 1 1 d . . .
H42A H 0.2247 0.0498 0.8103 0.105 Uiso 1 1 calc R A .
H42B H 0.1801 0.1076 0.8613 0.105 Uiso 1 1 calc R . .
H42C H 0.1683 -0.0052 0.8578 0.105 Uiso 1 1 calc R . .
C43 C 0.3905(5) 0.1452(3) 0.8860(2) 0.0569(18) Uani 1 1 d . . .
H43A H 0.4001 0.1568 0.8455 0.085 Uiso 1 1 calc R A .
H43B H 0.4515 0.1386 0.9064 0.085 Uiso 1 1 calc R . .
H43C H 0.3563 0.1987 0.9020 0.085 Uiso 1 1 calc R . .
C50 C 0.3938(3) -0.2003(3) 1.05854(17) 0.0460(12) Uani 1 1 d . . .
H50A H 0.4086 -0.1383 1.0421 0.069 Uiso 1 1 calc R . .
H50B H 0.4287 -0.2499 1.0392 0.069 Uiso 1 1 calc R . .
H50C H 0.4117 -0.2004 1.0993 0.069 Uiso 1 1 calc R . .
C51 C 0.2036(4) -0.1354(3) 1.09398(17) 0.0445(13) Uani 1 1 d . . .
H51A H 0.2111 -0.0716 1.0781 0.067 Uiso 1 1 calc R . .
H51B H 0.2305 -0.1372 1.1331 0.067 Uiso 1 1 calc R . .
H51C H 0.1368 -0.1514 1.0943 0.067 Uiso 1 1 calc R . .
C52 C 0.2389(4) -0.3434(3) 1.07937(18) 0.0506(15) Uani 1 1 d . . .
H52A H 0.2689 -0.3927 1.0569 0.076 Uiso 1 1 calc R . .
H52B H 0.1709 -0.3535 1.0780 0.076 Uiso 1 1 calc R . .
H52C H 0.2629 -0.3467 1.1190 0.076 Uiso 1 1 calc R . .
C60 C 0.1136(4) -0.1873(4) 0.77195(19) 0.0577(16) Uani 1 1 d . . .
H60A H 0.1434 -0.1247 0.7742 0.087 Uiso 1 1 calc R . .
H60B H 0.0629 -0.1864 0.7425 0.087 Uiso 1 1 calc R . .
H60C H 0.1603 -0.2350 0.7621 0.087 Uiso 1 1 calc R . .
C61 C -0.0328(4) -0.1336(3) 0.85426(19) 0.0444(13) Uani 1 1 d . . .
H61A H -0.0090 -0.0684 0.8537 0.067 Uiso 1 1 calc R . .
H61B H -0.0594 -0.1466 0.8914 0.067 Uiso 1 1 calc R . .
H61C H -0.0816 -0.1414 0.8240 0.067 Uiso 1 1 calc R . .
C62 C 0.0114(4) -0.3385(3) 0.8377(2) 0.0651(18) Uani 1 1 d . . .
H62A H -0.0225 -0.3514 0.8724 0.098 Uiso 1 1 calc R . .
H62B H 0.0611 -0.3858 0.8338 0.098 Uiso 1 1 calc R . .
H62C H -0.0323 -0.3418 0.8045 0.098 Uiso 1 1 calc R . .
C70 C 0.1592(3) -0.2175(3) 0.94858(16) 0.0222(10) Uani 1 1 d . . .
C71 C 0.0675(3) -0.2184(3) 0.97843(15) 0.0240(10) Uani 1 1 d U A .
C72 C 0.0239(4) -0.3019(4) 0.9906(2) 0.0419(13) Uani 1 1 d U . .
H72A H 0.0517 -0.3603 0.9801 0.050 Uiso 1 1 calc R A .
C73 C -0.0589(4) -0.3026(5) 1.0176(2) 0.0609(16) Uani 1 1 d U A .
H73A H -0.0888 -0.3614 1.0247 0.073 Uiso 1 1 calc R . .
C74 C -0.0994(4) -0.2209(5) 1.03443(18) 0.0549(15) Uani 1 1 d U . .
H74A H -0.1559 -0.2228 1.0545 0.066 Uiso 1 1 calc R A .
C75 C -0.0586(4) -0.1354(4) 1.0226(2) 0.0487(14) Uani 1 1 d U A .
H75A H -0.0871 -0.0771 1.0327 0.058 Uiso 1 1 calc R . .
C76 C 0.0257(4) -0.1371(4) 0.99514(18) 0.0422(14) Uani 1 1 d U . .
H76A H 0.0558 -0.0785 0.9877 0.051 Uiso 1 1 calc R A .
C110 C 1.0041(4) -0.2615(3) 0.18756(17) 0.0398(14) Uani 1 1 d . . .
H11C H 0.9668 -0.2657 0.1511 0.048 Uiso 1 1 calc R . .
H11D H 1.0681 -0.2406 0.1786 0.048 Uiso 1 1 calc R . .
C111 C 1.0100(4) -0.3575(3) 0.21375(18) 0.0395(13) Uani 1 1 d . . .
H11E H 0.9468 -0.3764 0.2256 0.047 Uiso 1 1 calc R . .
H11F H 1.0298 -0.4035 0.1847 0.047 Uiso 1 1 calc R . .
C112 C 0.8581(4) -0.1998(3) 0.22577(18) 0.0364(12) Uani 1 1 d . . .
H11G H 0.8304 -0.1920 0.1872 0.055 Uiso 1 1 calc R . .
H11H H 0.8322 -0.1519 0.2510 0.055 Uiso 1 1 calc R . .
H11I H 0.8434 -0.2633 0.2400 0.055 Uiso 1 1 calc R . .
C113 C 0.9814(4) -0.0940(3) 0.20232(19) 0.0452(15) Uani 1 1 d . . .
H11J H 0.9572 -0.0891 0.1627 0.068 Uiso 1 1 calc R . .
H11K H 1.0494 -0.0838 0.2038 0.068 Uiso 1 1 calc R . .
H11L H 0.9513 -0.0459 0.2256 0.068 Uiso 1 1 calc R . .
C114 C 1.0652(4) -0.4567(3) 0.29131(17) 0.0458(13) Uani 1 1 d . . .
H11M H 1.0775 -0.5069 0.2636 0.069 Uiso 1 1 calc R . .
H11N H 1.0010 -0.4631 0.3043 0.069 Uiso 1 1 calc R . .
H11O H 1.1097 -0.4623 0.3240 0.069 Uiso 1 1 calc R . .
C115 C 1.1718(4) -0.3524(3) 0.24739(19) 0.0402(13) Uani 1 1 d . . .
H11P H 1.1866 -0.4027 0.2203 0.060 Uiso 1 1 calc R . .
H11Q H 1.2140 -0.3573 0.2812 0.060 Uiso 1 1 calc R . .
H11R H 1.1799 -0.2903 0.2294 0.060 Uiso 1 1 calc R . .
C120 C 1.1664(6) -0.1565(5) 0.4297(3) 0.0493(19) Uiso 0.67 1 d PD B 1
H12D H 1.2065 -0.1622 0.4649 0.059 Uiso 0.67 1 calc PR B 1
H12E H 1.1186 -0.1072 0.4363 0.059 Uiso 0.67 1 calc PR B 1
C121 C 1.2244(6) -0.1261(6) 0.3828(3) 0.042(2) Uiso 0.67 1 d PD B 1
H12I H 1.2664 -0.1788 0.3725 0.050 Uiso 0.67 1 calc PR B 1
H12J H 1.2641 -0.0721 0.3957 0.050 Uiso 0.67 1 calc PR B 1
C122 C 1.0557(5) -0.2549(5) 0.4686(3) 0.0363(18) Uiso 0.67 1 d P B 1
H12F H 1.0939 -0.2570 0.5042 0.054 Uiso 0.67 1 calc PR B 1
H12G H 1.0182 -0.3130 0.4650 0.054 Uiso 0.67 1 calc PR B 1
H12H H 1.0139 -0.1997 0.4691 0.054 Uiso 0.67 1 calc PR B 1
C123 C 1.1874(6) -0.3214(5) 0.4199(3) 0.045(2) Uiso 0.67 1 d P B 1
H12L H 1.2212 -0.3215 0.4571 0.068 Uiso 0.67 1 calc PR B 1
H12M H 1.2319 -0.3111 0.3897 0.068 Uiso 0.67 1 calc PR B 1
H12K H 1.1559 -0.3826 0.4140 0.068 Uiso 0.67 1 calc PR B 1
C124 C 1.2355(4) -0.1030(4) 0.2844(2) 0.0645(17) Uani 1 1 d . B .
H92L H 1.2820 -0.0522 0.2893 0.097 Uiso 1 1 calc R . .
H92M H 1.2020 -0.0959 0.2474 0.097 Uiso 1 1 calc R . .
H92N H 1.2672 -0.1647 0.2861 0.097 Uiso 1 1 calc R . .
C125 C 1.1289(4) 0.0005(3) 0.3288(2) 0.0644(18) Uani 1 1 d . B .
H92O H 1.1796 0.0458 0.3372 0.097 Uiso 1 1 calc R . .
H92P H 1.0803 0.0075 0.3569 0.097 Uiso 1 1 calc R . .
H92Q H 1.1017 0.0128 0.2905 0.097 Uiso 1 1 calc R . .
C130 C 0.8652(4) -0.3372(2) 0.37110(17) 0.0223(11) Uani 1 1 d . . .
H13M H 0.8613 -0.3428 0.3290 0.027 Uiso 1 1 calc R B .
H13N H 0.9325 -0.3366 0.3830 0.027 Uiso 1 1 calc R . .
C131 C 0.8199(4) -0.4354(3) 0.47988(16) 0.0640(17) Uani 1 1 d . . .
H13D H 0.8842 -0.4493 0.4936 0.096 Uiso 1 1 calc R B .
H13E H 0.7769 -0.4820 0.4957 0.096 Uiso 1 1 calc R . .
H13F H 0.8023 -0.3716 0.4921 0.096 Uiso 1 1 calc R . .
C132 C 0.8664(4) -0.5598(3) 0.3823(2) 0.0532(16) Uani 1 1 d . . .
H13G H 0.9309 -0.5626 0.3981 0.080 Uiso 1 1 calc R B .
H13H H 0.8668 -0.5666 0.3407 0.080 Uiso 1 1 calc R . .
H13I H 0.8296 -0.6113 0.3983 0.080 Uiso 1 1 calc R . .
C133 C 0.6863(3) -0.4507(3) 0.3787(2) 0.0561(14) Uani 1 1 d . . .
H13J H 0.6800 -0.4579 0.3372 0.084 Uiso 1 1 calc R B .
H13K H 0.6538 -0.3928 0.3901 0.084 Uiso 1 1 calc R . .
H13L H 0.6584 -0.5057 0.3971 0.084 Uiso 1 1 calc R . .
C140 C 0.8916(3) -0.0783(3) 0.37135(19) 0.0283(11) Uani 1 1 d . . .
H14M H 0.9432 -0.0730 0.4007 0.034 Uiso 1 1 calc R B .
H14N H 0.9206 -0.0937 0.3348 0.034 Uiso 1 1 calc R . .
C141 C 0.7494(3) 0.0607(3) 0.41804(17) 0.0409(13) Uani 1 1 d . . .
H14D H 0.7778 0.0489 0.4561 0.061 Uiso 1 1 calc R B .
H14E H 0.6958 0.0180 0.4114 0.061 Uiso 1 1 calc R . .
H14F H 0.7279 0.1267 0.4155 0.061 Uiso 1 1 calc R . .
C142 C 0.7738(3) 0.0462(3) 0.29026(15) 0.0503(12) Uani 1 1 d . . .
H14G H 0.7263 -0.0039 0.2869 0.075 Uiso 1 1 calc R B .
H14H H 0.8193 0.0380 0.2604 0.075 Uiso 1 1 calc R . .
H14I H 0.7434 0.1083 0.2859 0.075 Uiso 1 1 calc R . .
C143 C 0.9188(4) 0.1419(3) 0.3663(2) 0.0576(17) Uani 1 1 d . . .
H14J H 0.9614 0.1365 0.3999 0.086 Uiso 1 1 calc R B .
H14K H 0.8828 0.2009 0.3685 0.086 Uiso 1 1 calc R . .
H14L H 0.9555 0.1426 0.3318 0.086 Uiso 1 1 calc R . .
C150 C 0.4620(3) -0.2756(3) 0.35589(17) 0.0316(12) Uani 1 1 d . . .
H15D H 0.4859 -0.3379 0.3680 0.047 Uiso 1 1 calc R . .
H15E H 0.4195 -0.2830 0.3223 0.047 Uiso 1 1 calc R . .
H15F H 0.4280 -0.2467 0.3870 0.047 Uiso 1 1 calc R . .
C151 C 0.5125(4) -0.0772(3) 0.3217(2) 0.0422(13) Uani 1 1 d . . .
H15G H 0.5636 -0.0318 0.3167 0.063 Uiso 1 1 calc R . .
H15H H 0.4746 -0.0569 0.3534 0.063 Uiso 1 1 calc R . .
H15I H 0.4730 -0.0800 0.2866 0.063 Uiso 1 1 calc R . .
C152 C 0.6131(4) -0.2436(3) 0.27081(17) 0.0386(14) Uani 1 1 d . . .
H15J H 0.6604 -0.1992 0.2576 0.058 Uiso 1 1 calc R . .
H15K H 0.5630 -0.2507 0.2413 0.058 Uiso 1 1 calc R . .
H15L H 0.6424 -0.3055 0.2785 0.058 Uiso 1 1 calc R . .
C160 C 0.6847(4) -0.0553(3) 0.57017(18) 0.0526(15) Uani 1 1 d . . .
H16A H 0.6189 -0.0737 0.5737 0.079 Uiso 1 1 calc R . .
H16B H 0.6887 -0.0039 0.5423 0.079 Uiso 1 1 calc R . .
H16C H 0.7104 -0.0337 0.6073 0.079 Uiso 1 1 calc R . .
C161 C 0.8811(4) -0.1292(5) 0.5548(2) 0.087(2) Uani 1 1 d . . .
H16D H 0.9195 -0.1866 0.5520 0.131 Uiso 1 1 calc R . .
H16E H 0.8927 -0.0999 0.5923 0.131 Uiso 1 1 calc R . .
H16F H 0.8978 -0.0843 0.5249 0.131 Uiso 1 1 calc R . .
C162 C 0.7282(5) -0.2622(4) 0.59456(19) 0.070(2) Uani 1 1 d . . .
H16G H 0.7759 -0.3118 0.5910 0.105 Uiso 1 1 calc R . .
H16H H 0.6662 -0.2884 0.5843 0.105 Uiso 1 1 calc R . .
H16I H 0.7290 -0.2393 0.6340 0.105 Uiso 1 1 calc R . .
C170 C 0.6527(3) -0.1880(3) 0.44358(16) 0.0227(10) Uani 1 1 d . . .
C171 C 0.5616(3) -0.1882(3) 0.47400(16) 0.0302(11) Uani 1 1 d U B .
C172 C 0.5071(4) -0.1075(4) 0.4760(2) 0.0449(13) Uani 1 1 d U . .
H17A H 0.5273 -0.0505 0.4587 0.054 Uiso 1 1 calc R B .
C173 C 0.4212(4) -0.1101(5) 0.5038(2) 0.0615(16) Uani 1 1 d U B .
H17B H 0.3838 -0.0545 0.5058 0.074 Uiso 1 1 calc R . .
C174 C 0.3920(4) -0.1920(6) 0.5278(2) 0.0696(19) Uani 1 1 d U . .
H17C H 0.3345 -0.1941 0.5469 0.084 Uiso 1 1 calc R B .
C175 C 0.4448(5) -0.2689(5) 0.5243(2) 0.0649(18) Uani 1 1 d U B .
H17D H 0.4224 -0.3259 0.5406 0.078 Uiso 1 1 calc R . .
C176 C 0.5307(4) -0.2718(4) 0.49865(19) 0.0451(14) Uani 1 1 d U . .
H17E H 0.5668 -0.3283 0.4979 0.054 Uiso 1 1 calc R B .
C20A C 0.6942(12) -0.2761(10) 0.9142(6) 0.048(5) Uiso 0.33 1 d PD A 2
H20C H 0.7477 -0.2652 0.9416 0.058 Uiso 0.33 1 calc PR A 2
H20D H 0.6530 -0.3238 0.9314 0.058 Uiso 0.33 1 calc PR A 2
C21A C 0.7302(11) -0.3164(12) 0.8641(6) 0.083(6) Uiso 0.33 1 d PD A 2
H21C H 0.7659 -0.3743 0.8751 0.100 Uiso 0.33 1 calc PR A 2
H21D H 0.7752 -0.2709 0.8482 0.100 Uiso 0.33 1 calc PR A 2
C24A C 0.7188(15) -0.3321(16) 0.7622(6) 0.063(7) Uiso 0.33 1 d PD A 2
H24D H 0.7456 -0.2681 0.7608 0.095 Uiso 0.33 1 calc PR A 2
H24E H 0.6781 -0.3428 0.7282 0.095 Uiso 0.33 1 calc PR A 2
H24F H 0.7696 -0.3790 0.7635 0.095 Uiso 0.33 1 calc PR A 2
C25A C 0.6199(15) -0.4344(12) 0.8226(8) 0.067(7) Uiso 0.33 1 d PD A 2
H25D H 0.5800 -0.4365 0.8557 0.100 Uiso 0.33 1 calc PR A 2
H25E H 0.6705 -0.4811 0.8276 0.100 Uiso 0.33 1 calc PR A 2
H25F H 0.5822 -0.4493 0.7880 0.100 Uiso 0.33 1 calc PR A 2
C12C C 1.2068(11) -0.2023(10) 0.4072(7) 0.063(4) Uiso 0.33 1 d PD B 2
H12R H 1.2361 -0.2351 0.3751 0.075 Uiso 0.33 1 calc PR B 2
H12S H 1.2497 -0.2081 0.4412 0.075 Uiso 0.33 1 calc PR B 2
C12D C 1.1931(12) -0.0964(9) 0.3922(5) 0.043(4) Uiso 0.33 1 d PD B 2
H12T H 1.1430 -0.0679 0.4147 0.051 Uiso 0.33 1 calc PR B 2
H12U H 1.2519 -0.0603 0.3995 0.051 Uiso 0.33 1 calc PR B 2
C12E C 1.1415(11) -0.3543(8) 0.4250(6) 0.039(4) Uiso 0.33 1 d PD B 2
H12V H 1.1832 -0.3740 0.3949 0.059 Uiso 0.33 1 calc PR B 2
H12W H 1.0831 -0.3908 0.4217 0.059 Uiso 0.33 1 calc PR B 2
H12Z H 1.1724 -0.3659 0.4624 0.059 Uiso 0.33 1 calc PR B 2
C12F C 1.0755(11) -0.2092(11) 0.4645(5) 0.035(4) Uiso 0.33 1 d PD B 2
H93Z H 1.0123 -0.2360 0.4665 0.052 Uiso 0.33 1 calc PR B 2
H94Z H 1.0711 -0.1402 0.4602 0.052 Uiso 0.33 1 calc PR B 2
H95Z H 1.1118 -0.2245 0.4997 0.052 Uiso 0.33 1 calc PR B 2

loop_
_atom_site_aniso_label
_atom_site_aniso_U_11
_atom_site_aniso_U_22
_atom_site_aniso_U_33
_atom_site_aniso_U_23
_atom_site_aniso_U_13
_atom_site_aniso_U_12
Na1 0.0324(12) 0.0237(8) 0.0238(7) 0.0015(7) -0.0025(7) -0.0081(9)
Na11 0.0270(11) 0.0268(9) 0.0254(7) 0.0010(7) -0.0031(7) 0.0021(9)
Mg1 0.0175(9) 0.0182(7) 0.0197(6) -0.0008(6) 0.0035(6) 0.0002(7)
Mg11 0.0168(9) 0.0203(7) 0.0221(6) -0.0005(6) 0.0047(6) 0.0021(7)
Si1 0.0305(8) 0.0174(6) 0.0376(6) 0.0051(5) 0.0072(5) -0.0018(6)
Si2 0.0308(8) 0.0171(6) 0.0321(6) -0.0009(5) -0.0072(6) 0.0018(6)
Si3 0.0257(8) 0.0473(7) 0.0190(5) 0.0029(5) 0.0004(5) 0.0066(6)
Si4 0.0189(8) 0.0390(7) 0.0287(6) -0.0026(6) -0.0016(5) -0.0001(7)
Si11 0.0343(9) 0.0196(7) 0.0315(6) 0.0081(5) 0.0027(6) -0.0003(6)
Si12 0.0377(8) 0.0227(6) 0.0448(7) -0.0049(6) 0.0081(6) 0.0054(6)
Si13 0.0220(8) 0.0278(7) 0.0265(6) 0.0023(5) -0.0053(5) 0.0008(6)
Si14 0.0254(9) 0.0935(11) 0.0180(6) -0.0079(6) -0.0013(6) -0.0029(8)
N1 0.040(3) 0.0138(18) 0.035(2) 0.0026(15) -0.0049(19) -0.0120(18)
N2 0.031(3) 0.0240(18) 0.0208(16) -0.0010(16) -0.0042(16) -0.009(2)
N3 0.048(3) 0.036(2) 0.0191(16) -0.0057(15) -0.0150(16) 0.012(2)
N4 0.043(3) 0.059(3) 0.036(2) -0.0226(18) -0.015(2) 0.027(2)
N5 0.018(2) 0.0238(18) 0.0212(15) -0.0015(15) 0.0003(15) 0.0021(18)
N6 0.016(2) 0.0260(17) 0.0235(16) 0.0017(16) 0.0029(14) 0.0019(18)
N11 0.029(3) 0.027(2) 0.0369(19) -0.0009(16) 0.0062(18) 0.0085(19)
N12 0.023(3) 0.042(2) 0.0278(19) -0.0038(16) 0.0038(18) 0.0030(19)
N13 0.033(3) 0.046(2) 0.048(2) 0.0107(17) -0.013(2) 0.004(2)
N14 0.041(3) 0.044(2) 0.045(2) -0.0044(18) 0.012(2) -0.015(2)
N15 0.024(2) 0.0187(18) 0.0206(16) -0.0004(14) 0.0041(15) 0.0003(17)
N16 0.020(2) 0.040(2) 0.0190(16) 0.0029(14) 0.0030(15) 0.0022(18)
C10 0.029(3) 0.033(3) 0.039(3) 0.006(2) -0.006(2) -0.010(2)
C11 0.027(3) 0.038(3) 0.030(2) -0.006(2) 0.005(2) -0.011(2)
C12 0.033(4) 0.046(3) 0.051(3) -0.007(2) -0.004(3) -0.014(3)
C13 0.036(3) 0.026(2) 0.041(2) 0.007(2) 0.012(2) -0.003(2)
C14 0.026(3) 0.023(2) 0.043(3) 0.0009(18) -0.001(2) -0.008(2)
C15 0.035(3) 0.036(3) 0.034(3) -0.006(2) -0.001(2) 0.000(2)
C22 0.045(4) 0.045(3) 0.028(2) -0.001(2) -0.007(2) -0.005(2)
C23 0.070(4) 0.042(3) 0.034(2) 0.009(2) -0.006(2) -0.008(3)
C31 0.052(3) 0.043(3) 0.048(3) 0.018(2) -0.002(2) -0.008(3)
C32 0.073(5) 0.024(3) 0.067(4) -0.003(2) 0.014(3) -0.003(3)
C33 0.039(4) 0.049(3) 0.069(3) 0.001(3) 0.017(3) -0.008(3)
C40 0.029(3) 0.023(2) 0.024(2) 0.0010(17) 0.001(2) 0.001(2)
C41 0.043(3) 0.024(2) 0.045(2) -0.002(2) 0.004(2) 0.002(2)
C42 0.074(4) 0.053(3) 0.080(3) -0.008(3) -0.054(3) 0.024(3)
C43 0.104(6) 0.018(3) 0.050(3) -0.007(2) 0.017(3) -0.011(3)
C50 0.031(3) 0.072(3) 0.034(2) -0.003(2) -0.010(2) -0.003(3)
C51 0.054(4) 0.050(3) 0.030(2) -0.008(2) 0.000(2) -0.002(3)
C52 0.077(5) 0.045(3) 0.030(2) 0.011(2) 0.008(3) 0.014(3)
C60 0.027(4) 0.111(4) 0.035(3) -0.007(3) 0.004(2) 0.003(3)
C61 0.024(3) 0.067(3) 0.041(3) 0.006(2) -0.008(2) 0.009(3)
C62 0.062(5) 0.043(3) 0.087(4) -0.008(3) -0.043(3) -0.009(3)
C70 0.023(3) 0.015(2) 0.029(2) 0.0002(18) 0.013(2) -0.004(2)
C71 0.021(3) 0.032(2) 0.0184(19) 0.0012(19) 0.0020(18) 0.002(2)
C72 0.026(3) 0.045(3) 0.055(3) 0.006(2) 0.005(2) -0.004(3)
C73 0.031(4) 0.093(4) 0.060(4) 0.021(3) 0.011(3) -0.010(3)
C74 0.024(3) 0.115(4) 0.026(2) 0.010(3) 0.009(2) 0.003(3)
C75 0.027(4) 0.085(4) 0.034(3) -0.014(3) 0.004(3) 0.023(3)
C76 0.034(4) 0.056(3) 0.038(3) -0.002(2) 0.015(3) 0.006(3)
C110 0.047(4) 0.055(3) 0.015(2) -0.008(2) -0.014(2) 0.014(3)
C111 0.051(4) 0.037(3) 0.030(3) -0.012(2) -0.006(2) 0.000(3)
C112 0.045(4) 0.023(2) 0.039(2) 0.004(2) -0.018(2) -0.003(2)
C113 0.059(4) 0.036(3) 0.040(3) 0.011(2) -0.010(3) 0.012(3)
C114 0.066(4) 0.022(2) 0.050(3) 0.014(2) 0.008(2) 0.020(3)
C115 0.037(4) 0.038(3) 0.047(3) 0.002(2) 0.006(3) 0.005(2)
C124 0.041(4) 0.070(4) 0.083(4) -0.003(3) 0.005(3) -0.005(3)
C125 0.041(4) 0.045(3) 0.109(4) -0.037(3) 0.034(3) -0.032(3)
C130 0.029(3) 0.012(2) 0.026(2) -0.0017(16) 0.004(2) 0.0072(19)
C131 0.105(5) 0.055(3) 0.033(2) 0.016(2) 0.007(3) -0.006(3)
C132 0.060(4) 0.028(3) 0.073(4) 0.005(2) 0.014(3) -0.002(3)
C133 0.044(3) 0.026(2) 0.097(4) 0.017(3) -0.008(3) -0.005(3)
C140 0.018(3) 0.024(2) 0.043(3) -0.0001(18) 0.011(2) 0.0020(19)
C141 0.045(4) 0.032(3) 0.045(3) 0.002(2) -0.001(2) -0.001(3)
C142 0.050(3) 0.053(3) 0.047(3) 0.006(2) 0.003(2) 0.021(3)
C143 0.077(5) 0.027(3) 0.070(4) 0.002(2) 0.013(3) -0.001(3)
C150 0.030(3) 0.035(3) 0.030(2) -0.005(2) -0.002(2) 0.000(2)
C151 0.029(3) 0.032(3) 0.065(3) 0.008(2) -0.005(3) 0.000(2)
C152 0.046(4) 0.043(3) 0.026(2) 0.0050(19) 0.000(2) -0.001(2)
C160 0.067(4) 0.060(3) 0.031(2) -0.016(2) 0.001(3) -0.020(3)
C161 0.031(4) 0.179(6) 0.050(3) -0.042(4) -0.010(3) -0.001(4)
C162 0.108(6) 0.073(4) 0.030(3) 0.002(2) 0.017(3) 0.047(4)
C170 0.016(3) 0.022(2) 0.029(2) 0.0011(17) -0.0080(19) -0.003(2)
C171 0.018(3) 0.054(3) 0.019(2) -0.008(2) -0.0002(19) -0.001(2)
C172 0.025(3) 0.071(3) 0.039(3) -0.025(2) 0.003(2) 0.002(3)
C173 0.023(3) 0.112(4) 0.050(3) -0.024(3) 0.001(3) 0.026(3)
C174 0.021(3) 0.150(6) 0.039(3) -0.008(4) 0.009(3) -0.013(4)
C175 0.038(4) 0.121(5) 0.037(3) 0.021(3) 0.010(3) -0.023(4)
C176 0.038(4) 0.067(3) 0.031(3) 0.013(2) 0.003(3) -0.009(3)

loop_
_atom_type_symbol
_atom_type_description
_atom_type_scat_dispersion_real
_atom_type_scat_dispersion_imag
_atom_type_scat_source
Na Na 0.0362 0.0249 'International Tables Vol C Tables 4.2.6.8 and 6.1.1.4'
Mg Mg 0.0486 0.0363 'International Tables Vol C Tables 4.2.6.8 and 6.1.1.4'
Si Si 0.0817 0.0704 'International Tables Vol C Tables 4.2.6.8 and 6.1.1.4'
N N 0.0061 0.0033 'International Tables Vol C Tables 4.2.6.8 and 6.1.1.4'
C C 0.0033 0.0016 'International Tables Vol C Tables 4.2.6.8 and 6.1.1.4'
H H 0.0000 0.0000 'International Tables Vol C Tables 4.2.6.8 and 6.1.1.4'

loop_
_geom_angle_atom_site_label_1
_geom_angle_atom_site_label_2
_geom_angle_atom_site_label_3
_geom_angle
N1 Na1 N2 71.99(11)
N1 Na1 N3 101.58(13)
N2 Na1 N3 165.31(14)
N1 Na1 N4 110.38(14)
N2 Na1 N4 99.44(12)
N3 Na1 N4 69.94(11)
N1 Na1 C40 91.32(13)
N2 Na1 C40 99.94(13)
N3 Na1 C40 93.31(12)
N4 Na1 C40 154.51(12)
N1 Na1 C30 152.60(14)
N2 Na1 C30 88.62(12)
N3 Na1 C30 101.46(12)
N4 Na1 C30 91.39(13)
C40 Na1 C30 72.71(10)
N1 Na1 Mg1 125.37(11)
N2 Na1 Mg1 96.60(10)
N3 Na1 Mg1 97.82(9)
N4 Na1 Mg1 124.24(10)
C40 Na1 Mg1 36.71(9)
C30 Na1 Mg1 36.05(8)
N13 Na11 N11 170.02(15)
N13 Na11 N12 103.02(13)
N11 Na11 N12 73.51(11)
N13 Na11 N14 71.79(13)
N11 Na11 N14 100.14(13)
N12 Na11 N14 108.37(13)
N13 Na11 C140 96.46(13)
N11 Na11 C140 89.57(12)
N12 Na11 C140 155.27(14)
N14 Na11 C140 92.01(13)
N13 Na11 C130 89.85(13)
N11 Na11 C130 99.45(13)
N12 Na11 C130 90.39(12)
N14 Na11 C130 156.02(12)
C140 Na11 C130 74.42(10)
N13 Na11 Mg11 93.81(11)
N11 Na11 Mg11 95.79(10)
N12 Na11 Mg11 125.07(11)
N14 Na11 Mg11 126.55(10)
C140 Na11 Mg11 37.27(8)
C130 Na11 Mg11 37.15(8)
N6 Mg1 N5 64.06(12)
N6 Mg1 C30 115.34(17)
N5 Mg1 C30 119.62(15)
N6 Mg1 C40 118.31(16)
N5 Mg1 C40 117.45(15)
C30 Mg1 C40 113.49(16)
N6 Mg1 C70 32.35(12)
N5 Mg1 C70 31.72(12)
C30 Mg1 C70 122.78(17)
C40 Mg1 C70 123.67(16)
N6 Mg1 Na1 148.26(9)
N5 Mg1 Na1 147.66(11)
C30 Mg1 Na1 57.86(13)
C40 Mg1 Na1 55.73(12)
C70 Mg1 Na1 179.14(11)
N15 Mg11 N16 63.95(12)
N15 Mg11 C130 115.33(16)
N16 Mg11 C130 119.59(15)
N15 Mg11 C140 121.12(15)
N16 Mg11 C140 115.46(16)
C130 Mg11 C140 113.17(16)
N15 Mg11 C170 31.78(11)
N16 Mg11 C170 32.19(12)
C130 Mg11 C170 122.16(16)
C140 Mg11 C170 124.66(15)
N15 Mg11 Na11 149.38(9)
N16 Mg11 Na11 146.67(11)
C130 Mg11 Na11 57.17(13)
C140 Mg11 Na11 56.00(12)
C170 Mg11 Na11 178.62(11)
C30 Si1 C33 111.2(2)
C30 Si1 C31 108.7(2)
C33 Si1 C31 109.6(2)
C30 Si1 C32 117.66(19)
C33 Si1 C32 103.9(2)
C31 Si1 C32 105.4(2)
C40 Si2 C42 110.9(2)
C40 Si2 C41 110.6(2)
C42 Si2 C41 107.9(2)
C40 Si2 C43 115.9(2)
C42 Si2 C43 106.7(3)
C41 Si2 C43 104.4(2)
N5 Si3 C50 105.98(18)
N5 Si3 C51 116.05(19)
C50 Si3 C51 107.5(2)
N5 Si3 C52 112.17(19)
C50 Si3 C52 109.0(2)
C51 Si3 C52 105.9(2)
N6 Si4 C61 115.72(19)
N6 Si4 C60 106.1(2)
C61 Si4 C60 107.3(2)
N6 Si4 C62 112.1(2)
C61 Si4 C62 106.6(3)
C60 Si4 C62 108.8(3)
C130 Si11 C131 109.6(2)
C130 Si11 C133 110.9(2)
C131 Si11 C133 107.3(2)
C130 Si11 C132 116.8(2)
C131 Si11 C132 105.5(2)
C133 Si11 C132 106.1(2)
C140 Si12 C141 112.2(2)
C140 Si12 C143 115.9(2)
C141 Si12 C143 106.7(2)
C140 Si12 C142 108.7(2)
C141 Si12 C142 107.7(2)
C143 Si12 C142 105.1(2)
N15 Si13 C152 106.3(2)
N15 Si13 C151 112.05(19)
C152 Si13 C151 108.0(2)
N15 Si13 C150 115.39(17)
C152 Si13 C150 108.1(2)
C151 Si13 C150 106.7(2)
N16 Si14 C161 106.7(2)
N16 Si14 C162 114.2(2)
C161 Si14 C162 109.0(3)
N16 Si14 C160 112.9(2)
C161 Si14 C160 106.9(3)
C162 Si14 C160 107.0(2)
C10 N1 C13 110.2(3)
C10 N1 C12 109.4(3)
C13 N1 C12 108.3(3)
C10 N1 Na1 105.9(2)
C13 N1 Na1 115.0(2)
C12 N1 Na1 107.8(3)
C14 N2 C11 112.1(3)
C14 N2 C15 108.9(3)
C11 N2 C15 108.9(3)
C14 N2 Na1 108.6(2)
C11 N2 Na1 107.3(2)
C15 N2 Na1 111.2(2)
C20A N3 C22 125.9(8)
C20A N3 C23 92.3(7)
C22 N3 C23 108.1(3)
C20A N3 C20 26.1(7)
C22 N3 C20 106.2(4)
C23 N3 C20 116.7(4)
C20A N3 Na1 109.4(6)
C22 N3 Na1 112.0(2)
C23 N3 Na1 105.6(3)
C20 N3 Na1 108.4(3)
C25A N4 C24 118.5(10)
C25A N4 C21 88.5(8)
C24 N4 C21 113.3(5)
C25A N4 C21A 114.9(10)
C24 N4 C21A 85.3(7)
C21 N4 C21A 31.2(6)
C25A N4 C25 18.3(9)
C24 N4 C25 108.5(5)
C21 N4 C25 106.8(5)
C21A N4 C25 131.7(8)
C25A N4 C24A 112.0(12)
C24 N4 C24A 16.4(9)
C21 N4 C24A 129.5(8)
C21A N4 C24A 101.6(9)
C25 N4 C24A 98.3(8)
C25A N4 Na1 114.1(10)
C24 N4 Na1 115.8(4)
C21 N4 Na1 101.9(3)
C21A N4 Na1 103.7(7)
C25 N4 Na1 110.2(4)
C24A N4 Na1 109.5(8)
C70 N5 Si3 129.9(3)
C70 N5 Mg1 88.6(2)
Si3 N5 Mg1 141.5(2)
C70 N6 Si4 130.5(3)
C70 N6 Mg1 88.4(3)
Si4 N6 Mg1 140.88(16)
C113 N11 C112 108.7(4)
C113 N11 C110 109.2(3)
C112 N11 C110 111.5(4)
C113 N11 Na11 114.9(3)
C112 N11 Na11 106.8(2)
C110 N11 Na11 105.6(2)
C115 N12 C111 111.3(3)
C115 N12 C114 108.8(4)
C111 N12 C114 108.1(3)
C115 N12 Na11 110.9(3)
C111 N12 Na11 103.2(2)
C114 N12 Na11 114.3(2)
C12F N13 C123 126.5(7)
C12F N13 C12C 113.5(10)
C123 N13 C12C 74.4(7)
C12F N13 C120 74.9(7)
C123 N13 C120 109.1(6)
C12C N13 C120 41.4(6)
C12F N13 C122 27.9(6)
C123 N13 C122 110.8(5)
C12C N13 C122 136.6(8)
C120 N13 C122 102.0(5)
C12F N13 C12E 113.5(9)
C123 N13 C12E 31.4(6)
C12C N13 C12E 105.7(9)
C120 N13 C12E 137.9(7)
C122 N13 C12E 88.9(6)
C12F N13 Na11 112.4(6)
C123 N13 Na11 117.4(4)
C12C N13 Na11 101.9(7)
C120 N13 Na11 104.3(3)
C122 N13 Na11 111.8(4)
C12E N13 Na11 109.0(5)
C12D N14 C125 96.5(6)
C12D N14 C121 25.7(6)
C125 N14 C121 118.5(5)
C12D N14 C124 124.2(8)
C125 N14 C124 105.6(4)
C121 N14 C124 102.7(5)
C12D N14 Na11 102.6(6)
C125 N14 Na11 109.8(3)
C121 N14 Na11 104.5(3)
C124 N14 Na11 116.1(3)
C170 N15 Si13 130.4(3)
C170 N15 Mg11 88.8(3)
Si13 N15 Mg11 140.74(16)
C170 N16 Si14 128.6(3)
C170 N16 Mg11 88.3(2)
Si14 N16 Mg11 142.1(2)
N1 C10 C11 114.0(3)
N1 C10 H10A 108.7
C11 C10 H10A 108.7
N1 C10 H10B 108.7
C11 C10 H10B 108.7
H10A C10 H10B 107.6
N2 C11 C10 111.7(3)
N2 C11 H11A 109.3
C10 C11 H11A 109.3
N2 C11 H11B 109.3
C10 C11 H11B 109.3
H11A C11 H11B 107.9
N1 C12 H12 109.5
N1 C12 H13 109.5
H12 C12 H13 109.5
N1 C12 H14 109.5
H12 C12 H14 109.5
H13 C12 H14 109.5
N1 C13 H13A 109.5
N1 C13 H13B 109.5
H13A C13 H13B 109.5
N1 C13 H13C 109.5
H13A C13 H13C 109.5
H13B C13 H13C 109.5
N2 C14 H14A 109.5
N2 C14 H14B 109.5
H14A C14 H14B 109.5
N2 C14 H14C 109.5
H14A C14 H14C 109.5
H14B C14 H14C 109.5
N2 C15 H15A 109.5
N2 C15 H15B 109.5
H15A C15 H15B 109.5
N2 C15 H15C 109.5
H15A C15 H15C 109.5
H15B C15 H15C 109.5
N3 C20 C21 110.2(5)
N3 C20 H20A 109.6
C21 C20 H20A 109.6
N3 C20 H20B 109.6
C21 C20 H20B 109.6
H20A C20 H20B 108.1
N4 C21 C20 108.8(4)
N4 C21 H21A 109.9
C20 C21 H21A 109.9
N4 C21 H21B 109.9
C20 C21 H21B 109.9
H21A C21 H21B 108.3
N3 C22 H22A 109.5
N3 C22 H22B 109.5
H22A C22 H22B 109.5
N3 C22 H22C 109.5
H22A C22 H22C 109.5
H22B C22 H22C 109.5
N3 C23 H23A 109.5
N3 C23 H23B 109.5
H23A C23 H23B 109.5
N3 C23 H23C 109.5
H23A C23 H23C 109.5
H23B C23 H23C 109.5
N4 C24 H24A 109.5
N4 C24 H24B 109.5
N4 C24 H24C 109.5
N4 C25 H25A 109.5
N4 C25 H25B 109.5
N4 C25 H25C 109.5
Si1 C30 Mg1 120.8(2)
Si1 C30 Na1 142.8(2)
Mg1 C30 Na1 86.09(14)
Si1 C30 H30A 107.1
Mg1 C30 H30A 107.1
Na1 C30 H30A 85.8
Si1 C30 H30B 107.1
Mg1 C30 H30B 107.1
Na1 C30 H30B 36.3
H30A C30 H30B 106.8
Si1 C31 H31A 109.5
Si1 C31 H31B 109.5
H31A C31 H31B 109.5
Si1 C31 H31C 109.5
H31A C31 H31C 109.5
H31B C31 H31C 109.5
Si1 C32 H32A 109.5
Si1 C32 H32B 109.5
H32A C32 H32B 109.5
Si1 C32 H32C 109.5
H32A C32 H32C 109.5
H32B C32 H32C 109.5
Si1 C33 H33A 109.5
Si1 C33 H33B 109.5
H33A C33 H33B 109.5
Si1 C33 H33C 109.5
H33A C33 H33C 109.5
H33B C33 H33C 109.5
Si2 C40 Mg1 116.5(2)
Si2 C40 Na1 155.7(2)
Mg1 C40 Na1 87.56(13)
Si2 C40 H40A 108.2
Mg1 C40 H40A 108.2
Na1 C40 H40A 63.9
Si2 C40 H40B 108.2
Mg1 C40 H40B 108.2
Na1 C40 H40B 57.4
H40A C40 H40B 107.3
Si2 C41 H41A 109.5
Si2 C41 H41B 109.5
H41A C41 H41B 109.5
Si2 C41 H41C 109.5
H41A C41 H41C 109.5
H41B C41 H41C 109.5
Si2 C42 H42A 109.5
Si2 C42 H42B 109.5
H42A C42 H42B 109.5
Si2 C42 H42C 109.5
H42A C42 H42C 109.5
H42B C42 H42C 109.5
Si2 C43 H43A 109.5
Si2 C43 H43B 109.5
H43A C43 H43B 109.5
Si2 C43 H43C 109.5
H43A C43 H43C 109.5
H43B C43 H43C 109.5
Si3 C50 H50A 109.5
Si3 C50 H50B 109.5
H50A C50 H50B 109.5
Si3 C50 H50C 109.5
H50A C50 H50C 109.5
H50B C50 H50C 109.5
Si3 C51 H51A 109.5
Si3 C51 H51B 109.5
H51A C51 H51B 109.5
Si3 C51 H51C 109.5
H51A C51 H51C 109.5
H51B C51 H51C 109.5
Si3 C52 H52A 109.5
Si3 C52 H52B 109.5
H52A C52 H52B 109.5
Si3 C52 H52C 109.5
H52A C52 H52C 109.5
H52B C52 H52C 109.5
Si4 C60 H60A 109.5
Si4 C60 H60B 109.5
H60A C60 H60B 109.5
Si4 C60 H60C 109.5
H60A C60 H60C 109.5
H60B C60 H60C 109.5
Si4 C61 H61A 109.5
Si4 C61 H61B 109.5
H61A C61 H61B 109.5
Si4 C61 H61C 109.5
H61A C61 H61C 109.5
H61B C61 H61C 109.5
Si4 C62 H62A 109.5
Si4 C62 H62B 109.5
H62A C62 H62B 109.5
Si4 C62 H62C 109.5
H62A C62 H62C 109.5
H62B C62 H62C 109.5
N5 C70 N6 118.9(4)
N5 C70 C71 122.2(3)
N6 C70 C71 118.9(4)
N5 C70 Mg1 59.7(2)
N6 C70 Mg1 59.3(2)
C71 C70 Mg1 177.4(3)
C76 C71 C72 117.3(4)
C76 C71 C70 121.8(4)
C72 C71 C70 121.0(4)
C73 C72 C71 120.9(5)
C73 C72 H72A 119.6
C71 C72 H72A 119.6
C74 C73 C72 121.2(6)
C74 C73 H73A 119.4
C72 C73 H73A 119.4
C73 C74 C75 120.0(5)
C73 C74 H74A 120.0
C75 C74 H74A 120.0
C74 C75 C76 117.4(5)
C74 C75 H75A 121.3
C76 C75 H75A 121.3
C71 C76 C75 123.3(5)
C71 C76 H76A 118.4
C75 C76 H76A 118.4
C111 C110 N11 114.0(4)
C111 C110 H11C 108.8
N11 C110 H11C 108.8
C111 C110 H11D 108.8
N11 C110 H11D 108.8
H11C C110 H11D 107.6
N12 C111 C110 113.3(4)
N12 C111 H11E 108.9
C110 C111 H11E 108.9
N12 C111 H11F 108.9
C110 C111 H11F 108.9
H11E C111 H11F 107.7
N11 C112 H11G 109.5
N11 C112 H11H 109.5
H11G C112 H11H 109.5
N11 C112 H11I 109.5
H11G C112 H11I 109.5
H11H C112 H11I 109.5
N11 C113 H11J 109.5
N11 C113 H11K 109.5
H11J C113 H11K 109.5
N11 C113 H11L 109.5
H11J C113 H11L 109.5
H11K C113 H11L 109.5
N12 C114 H11M 109.5
N12 C114 H11N 109.5
H11M C114 H11N 109.5
N12 C114 H11O 109.5
H11M C114 H11O 109.5
H11N C114 H11O 109.5
N12 C115 H11P 109.5
N12 C115 H11Q 109.5
H11P C115 H11Q 109.5
N12 C115 H11R 109.5
H11P C115 H11R 109.5
H11Q C115 H11R 109.5
N13 C120 C121 112.9(6)
N13 C120 H12D 109.0
C121 C120 H12D 109.0
N13 C120 H12E 109.0
C121 C120 H12E 109.0
H12D C120 H12E 107.8
C120 C121 N14 112.1(6)
C120 C121 H12I 109.2
N14 C121 H12I 109.2
C120 C121 H12J 109.2
N14 C121 H12J 109.2
H12I C121 H12J 107.9
N13 C122 H12F 109.5
N13 C122 H12G 109.5
N13 C122 H12H 109.5
N13 C123 H12L 109.5
N13 C123 H12M 109.5
N13 C123 H12K 109.5
N14 C124 H92L 109.5
N14 C124 H92M 109.5
H92L C124 H92M 109.5
N14 C124 H92N 109.5
H92L C124 H92N 109.5
H92M C124 H92N 109.5
N14 C125 H92O 109.5
N14 C125 H92P 109.5
H92O C125 H92P 109.5
N14 C125 H92Q 109.5
H92O C125 H92Q 109.5
H92P C125 H92Q 109.5
Si11 C130 Mg11 116.8(2)
Si11 C130 Na11 154.5(2)
Mg11 C130 Na11 85.68(13)
Si11 C130 H13M 108.1
Mg11 C130 H13M 108.1
Na11 C130 H13M 73.1
Si11 C130 H13N 108.1
Mg11 C130 H13N 108.1
Na11 C130 H13N 49.9
H13M C130 H13N 107.3
Si11 C131 H13D 109.5
Si11 C131 H13E 109.5
H13D C131 H13E 109.5
Si11 C131 H13F 109.5
H13D C131 H13F 109.5
H13E C131 H13F 109.5
Si11 C132 H13G 109.5
Si11 C132 H13H 109.5
H13G C132 H13H 109.5
Si11 C132 H13I 109.5
H13G C132 H13I 109.5
H13H C132 H13I 109.5
Si11 C133 H13J 109.5
Si11 C133 H13K 109.5
H13J C133 H13K 109.5
Si11 C133 H13L 109.5
H13J C133 H13L 109.5
H13K C133 H13L 109.5
Si12 C140 Mg11 119.1(2)
Si12 C140 Na11 147.4(2)
Mg11 C140 Na11 86.73(13)
Si12 C140 H14M 107.5
Mg11 C140 H14M 107.5
Na11 C140 H14M 80.1
Si12 C140 H14N 107.5
Mg11 C140 H14N 107.5
Na11 C140 H14N 41.5
H14M C140 H14N 107.0
Si12 C141 H14D 109.5
Si12 C141 H14E 109.5
H14D C141 H14E 109.5
Si12 C141 H14F 109.5
H14D C141 H14F 109.5
H14E C141 H14F 109.5
Si12 C142 H14G 109.5
Si12 C142 H14H 109.5
H14G C142 H14H 109.5
Si12 C142 H14I 109.5
H14G C142 H14I 109.5
H14H C142 H14I 109.5
Si12 C143 H14J 109.5
Si12 C143 H14K 109.5
H14J C143 H14K 109.5
Si12 C143 H14L 109.5
H14J C143 H14L 109.5
H14K C143 H14L 109.5
Si13 C150 H15D 109.5
Si13 C150 H15E 109.5
H15D C150 H15E 109.5
Si13 C150 H15F 109.5
H15D C150 H15F 109.5
H15E C150 H15F 109.5
Si13 C151 H15G 109.5
Si13 C151 H15H 109.5
H15G C151 H15H 109.5
Si13 C151 H15I 109.5
H15G C151 H15I 109.5
H15H C151 H15I 109.5
Si13 C152 H15J 109.5
Si13 C152 H15K 109.5
H15J C152 H15K 109.5
Si13 C152 H15L 109.5
H15J C152 H15L 109.5
H15K C152 H15L 109.5
Si14 C160 H16A 109.5
Si14 C160 H16B 109.5
H16A C160 H16B 109.5
Si14 C160 H16C 109.5
H16A C160 H16C 109.5
H16B C160 H16C 109.5
Si14 C161 H16D 109.5
Si14 C161 H16E 109.5
H16D C161 H16E 109.5
Si14 C161 H16F 109.5
H16D C161 H16F 109.5
H16E C161 H16F 109.5
Si14 C162 H16G 109.5
Si14 C162 H16H 109.5
H16G C162 H16H 109.5
Si14 C162 H16I 109.5
H16G C162 H16I 109.5
H16H C162 H16I 109.5
N15 C170 N16 119.0(4)
N15 C170 C171 121.0(4)
N16 C170 C171 119.9(3)
N15 C170 Mg11 59.4(2)
N16 C170 Mg11 59.6(2)
C171 C170 Mg11 175.9(3)
C172 C171 C176 119.8(5)
C172 C171 C170 120.8(4)
C176 C171 C170 119.4(4)
C171 C172 C173 119.6(5)
C171 C172 H17A 120.2
C173 C172 H17A 120.2
C174 C173 C172 120.0(6)
C174 C173 H17B 120.0
C172 C173 H17B 120.0
C175 C174 C173 119.1(6)
C175 C174 H17C 120.4
C173 C174 H17C 120.4
C174 C175 C176 124.4(6)
C174 C175 H17D 117.8
C176 C175 H17D 117.8
C175 C176 C171 117.1(5)
C175 C176 H17E 121.5
C171 C176 H17E 121.5
C21A C20A N3 118.1(13)
C21A C20A H20C 107.8
N3 C20A H20C 107.8
C21A C20A H20D 107.8
N3 C20A H20D 107.8
H20C C20A H20D 107.1
C20A C21A N4 116.1(13)
C20A C21A H21C 108.3
N4 C21A H21C 108.3
C20A C21A H21D 108.3
N4 C21A H21D 108.3
H21C C21A H21D 107.4
N4 C24A H24D 109.5
N4 C24A H24E 109.5
H24D C24A H24E 109.5
N4 C24A H24F 109.5
H24D C24A H24F 109.5
H24E C24A H24F 109.5
N4 C25A H25D 109.5
N4 C25A H25E 109.5
H25D C25A H25E 109.5
N4 C25A H25F 109.5
H25D C25A H25F 109.5
H25E C25A H25F 109.5
N13 C12C C12D 111.4(12)
N13 C12C H12R 109.3
C12D C12C H12R 109.3
N13 C12C H12S 109.3
C12D C12C H12S 109.3
H12R C12C H12S 108.0
N14 C12D C12C 103.9(10)
N14 C12D H12T 111.0
C12C C12D H12T 111.0
N14 C12D H12U 111.0
C12C C12D H12U 111.0
H12T C12D H12U 109.0
N13 C12E H12V 109.5
N13 C12E H12W 109.5
H12V C12E H12W 109.5
N13 C12E H12Z 109.5
H12V C12E H12Z 109.5
H12W C12E H12Z 109.5
N13 C12F H93Z 109.5
N13 C12F H94Z 109.5
H93Z C12F H94Z 109.5
N13 C12F H95Z 109.5
H93Z C12F H95Z 109.5
H94Z C12F H95Z 109.5

loop_
_geom_bond_atom_site_label_1
_geom_bond_atom_site_label_2
_geom_bond_distance
Na1 N1 2.567(3)
Na1 N2 2.568(3)
Na1 N3 2.573(4)
Na1 N4 2.761(4)
Na1 C40 3.041(5)
Na1 C30 3.121(5)
Na1 Mg1 3.677(2)
Na11 N13 2.525(4)
Na11 N11 2.562(4)
Na11 N12 2.582(4)
Na11 N14 2.648(4)
Na11 C140 3.010(5)
Na11 C130 3.054(5)
Na11 Mg11 3.625(2)
Mg1 N6 2.151(4)
Mg1 N5 2.159(3)
Mg1 C30 2.169(4)
Mg1 C40 2.200(4)
Mg1 C70 2.501(4)
Mg11 N15 2.151(4)
Mg11 N16 2.154(3)
Mg11 C130 2.195(4)
Mg11 C140 2.199(4)
Mg11 C170 2.498(5)
Si1 C30 1.789(4)
Si1 C33 1.879(5)
Si1 C31 1.879(4)
Si1 C32 1.883(5)
Si2 C40 1.831(4)
Si2 C42 1.853(4)
Si2 C41 1.879(4)
Si2 C43 1.884(5)
Si3 N5 1.719(3)
Si3 C50 1.861(5)
Si3 C51 1.872(5)
Si3 C52 1.881(4)
Si4 N6 1.726(3)
Si4 C61 1.853(5)
Si4 C60 1.866(5)
Si4 C62 1.868(5)
Si11 C130 1.810(4)
Si11 C131 1.856(4)
Si11 C133 1.859(5)
Si11 C132 1.885(5)
Si12 C140 1.832(4)
Si12 C141 1.847(4)
Si12 C143 1.862(5)
Si12 C142 1.914(4)
Si13 N15 1.718(3)
Si13 C152 1.864(4)
Si13 C151 1.867(4)
Si13 C150 1.877(5)
Si14 N16 1.739(3)
Si14 C161 1.870(6)
Si14 C162 1.877(5)
Si14 C160 1.895(5)
N1 C10 1.456(5)
N1 C13 1.471(5)
N1 C12 1.499(6)
N2 C14 1.451(5)
N2 C11 1.463(5)
N2 C15 1.499(5)
N3 C20A 1.448(12)
N3 C22 1.459(5)
N3 C23 1.470(5)
N3 C20 1.509(7)
N4 C25A 1.419(14)
N4 C24 1.426(8)
N4 C21 1.494(6)
N4 C21A 1.503(13)
N4 C25 1.511(9)
N4 C24A 1.591(14)
N5 C70 1.315(5)
N6 C70 1.339(4)
N11 C113 1.460(5)
N11 C112 1.477(6)
N11 C110 1.496(5)
N12 C115 1.438(6)
N12 C111 1.482(5)
N12 C114 1.486(5)
N13 C12F 1.376(11)
N13 C123 1.429(8)
N13 C12C 1.433(13)
N13 C120 1.463(8)
N13 C122 1.517(7)
N13 C12E 1.550(11)
N14 C12D 1.463(12)
N14 C125 1.477(6)
N14 C121 1.492(8)
N14 C124 1.505(6)
N15 C170 1.316(4)
N16 C170 1.331(5)
C10 C11 1.509(5)
C10 H10A 0.9900
C10 H10B 0.9900
C11 H11A 0.9900
C11 H11B 0.9900
C12 H12 0.9800
C12 H13 0.9800
C12 H14 0.9800
C13 H13A 0.9800
C13 H13B 0.9800
C13 H13C 0.9800
C14 H14A 0.9800
C14 H14B 0.9800
C14 H14C 0.9800
C15 H15A 0.9800
C15 H15B 0.9800
C15 H15C 0.9800
C20 C21 1.516(7)
C20 H20A 0.9900
C20 H20B 0.9900
C21 H21A 0.9900
C21 H21B 0.9900
C22 H22A 0.9800
C22 H22B 0.9800
C22 H22C 0.9800
C23 H23A 0.9800
C23 H23B 0.9800
C23 H23C 0.9800
C24 H24A 0.9800
C24 H24B 0.9800
C24 H24C 0.9800
C25 H25A 0.9800
C25 H25B 0.9800
C25 H25C 0.9800
C30 H30A 0.9900
C30 H30B 0.9900
C31 H31A 0.9800
C31 H31B 0.9800
C31 H31C 0.9800
C32 H32A 0.9800
C32 H32B 0.9800
C32 H32C 0.9800
C33 H33A 0.9800
C33 H33B 0.9800
C33 H33C 0.9800
C40 H40A 0.9900
C40 H40B 0.9900
C41 H41A 0.9800
C41 H41B 0.9800
C41 H41C 0.9800
C42 H42A 0.9800
C42 H42B 0.9800
C42 H42C 0.9800
C43 H43A 0.9800
C43 H43B 0.9800
C43 H43C 0.9800
C50 H50A 0.9800
C50 H50B 0.9800
C50 H50C 0.9800
C51 H51A 0.9800
C51 H51B 0.9800
C51 H51C 0.9800
C52 H52A 0.9800
C52 H52B 0.9800
C52 H52C 0.9800
C60 H60A 0.9800
C60 H60B 0.9800
C60 H60C 0.9800
C61 H61A 0.9800
C61 H61B 0.9800
C61 H61C 0.9800
C62 H62A 0.9800
C62 H62B 0.9800
C62 H62C 0.9800
C70 C71 1.507(6)
C71 C76 1.355(6)
C71 C72 1.368(6)
C72 C73 1.361(7)
C72 H72A 0.9500
C73 C74 1.354(8)
C73 H73A 0.9500
C74 C75 1.371(7)
C74 H74A 0.9500
C75 C76 1.387(7)
C75 H75A 0.9500
C76 H76A 0.9500
C110 C111 1.486(6)
C110 H11C 0.9900
C110 H11D 0.9900
C111 H11E 0.9900
C111 H11F 0.9900
C112 H11G 0.9800
C112 H11H 0.9800
C112 H11I 0.9800
C113 H11J 0.9800
C113 H11K 0.9800
C113 H11L 0.9800
C114 H11M 0.9800
C114 H11N 0.9800
C114 H11O 0.9800
C115 H11P 0.9800
C115 H11Q 0.9800
C115 H11R 0.9800
C120 C121 1.465(8)
C120 H12D 0.9900
C120 H12E 0.9900
C121 H12I 0.9900
C121 H12J 0.9900
C122 H12F 0.9800
C122 H12G 0.9800
C122 H12H 0.9800
C123 H12L 0.9800
C123 H12M 0.9800
C123 H12K 0.9800
C124 H92L 0.9800
C124 H92M 0.9800
C124 H92N 0.9800
C125 H92O 0.9800
C125 H92P 0.9800
C125 H92Q 0.9800
C130 H13M 0.9900
C130 H13N 0.9900
C131 H13D 0.9800
C131 H13E 0.9800
C131 H13F 0.9800
C132 H13G 0.9800
C132 H13H 0.9800
C132 H13I 0.9800
C133 H13J 0.9800
C133 H13K 0.9800
C133 H13L 0.9800
C140 H14M 0.9900
C140 H14N 0.9900
C141 H14D 0.9800
C141 H14E 0.9800
C141 H14F 0.9800
C142 H14G 0.9800
C142 H14H 0.9800
C142 H14I 0.9800
C143 H14J 0.9800
C143 H14K 0.9800
C143 H14L 0.9800
C150 H15D 0.9800
C150 H15E 0.9800
C150 H15F 0.9800
C151 H15G 0.9800
C151 H15H 0.9800
C151 H15I 0.9800
C152 H15J 0.9800
C152 H15K 0.9800
C152 H15L 0.9800
C160 H16A 0.9800
C160 H16B 0.9800
C160 H16C 0.9800
C161 H16D 0.9800
C161 H16E 0.9800
C161 H16F 0.9800
C162 H16G 0.9800
C162 H16H 0.9800
C162 H16I 0.9800
C170 C171 1.507(6)
C171 C172 1.379(7)
C171 C176 1.391(6)
C172 C173 1.413(7)
C172 H17A 0.9500
C173 C174 1.356(8)
C173 H17B 0.9500
C174 C175 1.325(8)
C174 H17C 0.9500
C175 C176 1.386(8)
C175 H17D 0.9500
C176 H17E 0.9500
C20A C21A 1.419(14)
C20A H20C 0.9900
C20A H20D 0.9900
C21A H21C 0.9900
C21A H21D 0.9900
C24A H24D 0.9800
C24A H24E 0.9800
C24A H24F 0.9800
C25A H25D 0.9800
C25A H25E 0.9800
C25A H25F 0.9800
C12C C12D 1.544(15)
C12C H12R 0.9900
C12C H12S 0.9900
C12D H12T 0.9900
C12D H12U 0.9900
C12E H12V 0.9800
C12E H12W 0.9800
C12E H12Z 0.9800
C12F H93Z 0.9800
C12F H94Z 0.9800
C12F H95Z 0.9800

loop_
_geom_torsion_atom_site_label_1
_geom_torsion_atom_site_label_2
_geom_torsion_atom_site_label_3
_geom_torsion_atom_site_label_4
_geom_torsion
N1 Na1 Mg1 N6 64.2(2)
N2 Na1 Mg1 N6 -8.4(2)
N3 Na1 Mg1 N6 174.4(2)
N4 Na1 Mg1 N6 -114.6(2)
C40 Na1 Mg1 N6 89.4(2)
C30 Na1 Mg1 N6 -86.9(2)
N1 Na1 Mg1 N5 -113.3(2)
N2 Na1 Mg1 N5 174.1(2)
N3 Na1 Mg1 N5 -3.1(2)
N4 Na1 Mg1 N5 68.0(2)
C40 Na1 Mg1 N5 -88.1(2)
C30 Na1 Mg1 N5 95.7(2)
N1 Na1 Mg1 C30 151.02(18)
N2 Na1 Mg1 C30 78.45(16)
N3 Na1 Mg1 C30 -98.74(16)
N4 Na1 Mg1 C30 -27.73(17)
C40 Na1 Mg1 C30 176.2(2)
N1 Na1 Mg1 C40 -25.21(17)
N2 Na1 Mg1 C40 -97.78(17)
N3 Na1 Mg1 C40 85.02(16)
N4 Na1 Mg1 C40 156.04(18)
C30 Na1 Mg1 C40 -176.2(2)
N1 Na1 Mg1 C70 -70(8)
N2 Na1 Mg1 C70 -143(8)
N3 Na1 Mg1 C70 40(8)
N4 Na1 Mg1 C70 111(8)
C40 Na1 Mg1 C70 -45(8)
C30 Na1 Mg1 C70 139(8)
N13 Na11 Mg11 N15 -169.5(2)
N11 Na11 Mg11 N15 13.2(2)
N12 Na11 Mg11 N15 -60.7(2)
N14 Na11 Mg11 N15 120.4(2)
C140 Na11 Mg11 N15 94.8(2)
C130 Na11 Mg11 N15 -84.8(2)
N13 Na11 Mg11 N16 10.3(2)
N11 Na11 Mg11 N16 -166.9(2)
N12 Na11 Mg11 N16 119.2(2)
N14 Na11 Mg11 N16 -59.7(2)
C140 Na11 Mg11 N16 -85.3(2)
C130 Na11 Mg11 N16 95.1(2)
N13 Na11 Mg11 C130 -84.71(16)
N11 Na11 Mg11 C130 98.01(16)
N12 Na11 Mg11 C130 24.12(17)
N14 Na11 Mg11 C130 -154.80(18)
C140 Na11 Mg11 C130 179.6(2)
N13 Na11 Mg11 C140 95.65(17)
N11 Na11 Mg11 C140 -81.63(17)
N12 Na11 Mg11 C140 -155.52(18)
N14 Na11 Mg11 C140 25.56(18)
C130 Na11 Mg11 C140 -179.6(2)
N13 Na11 Mg11 C170 -23(5)
N11 Na11 Mg11 C170 159(5)
N12 Na11 Mg11 C170 85(5)
N14 Na11 Mg11 C170 -94(5)
C140 Na11 Mg11 C170 -119(5)
C130 Na11 Mg11 C170 61(5)
N2 Na1 N1 C10 15.5(3)
N3 Na1 N1 C10 -178.2(3)
N4 Na1 N1 C10 109.1(3)
C40 Na1 N1 C10 -84.6(3)
C30 Na1 N1 C10 -31.5(4)
Mg1 Na1 N1 C10 -69.8(3)
N2 Na1 N1 C13 137.5(3)
N3 Na1 N1 C13 -56.2(3)
N4 Na1 N1 C13 -128.9(3)
C40 Na1 N1 C13 37.4(3)
C30 Na1 N1 C13 90.5(4)
Mg1 Na1 N1 C13 52.2(3)
N2 Na1 N1 C12 -101.6(3)
N3 Na1 N1 C12 64.7(3)
N4 Na1 N1 C12 -8.0(3)
C40 Na1 N1 C12 158.4(3)
C30 Na1 N1 C12 -148.6(3)
Mg1 Na1 N1 C12 173.1(2)
N1 Na1 N2 C14 -106.6(3)
N3 Na1 N2 C14 -172.5(4)
N4 Na1 N2 C14 144.9(3)
C40 Na1 N2 C14 -18.5(3)
C30 Na1 N2 C14 53.7(3)
Mg1 Na1 N2 C14 18.5(3)
N1 Na1 N2 C11 14.7(3)
N3 Na1 N2 C11 -51.3(6)
N4 Na1 N2 C11 -93.8(3)
C40 Na1 N2 C11 102.8(3)
C30 Na1 N2 C11 175.0(3)
Mg1 Na1 N2 C11 139.8(3)
N1 Na1 N2 C15 133.6(3)
N3 Na1 N2 C15 67.7(6)
N4 Na1 N2 C15 25.1(3)
C40 Na1 N2 C15 -138.2(3)
C30 Na1 N2 C15 -66.1(3)
Mg1 Na1 N2 C15 -101.3(3)
N1 Na1 N3 C20A -121.5(8)
N2 Na1 N3 C20A -59.1(9)
N4 Na1 N3 C20A -13.9(8)
C40 Na1 N3 C20A 146.4(8)
C30 Na1 N3 C20A 73.4(8)
Mg1 Na1 N3 C20A 109.8(8)
N1 Na1 N3 C22 22.9(3)
N2 Na1 N3 C22 85.3(6)
N4 Na1 N3 C22 130.5(3)
C40 Na1 N3 C22 -69.2(3)
C30 Na1 N3 C22 -142.2(3)
Mg1 Na1 N3 C22 -105.8(3)
N1 Na1 N3 C23 140.3(3)
N2 Na1 N3 C23 -157.3(5)
N4 Na1 N3 C23 -112.0(3)
C40 Na1 N3 C23 48.3(3)
C30 Na1 N3 C23 -24.8(3)
Mg1 Na1 N3 C23 11.6(3)
N1 Na1 N3 C20 -93.9(3)
N2 Na1 N3 C20 -31.5(6)
N4 Na1 N3 C20 13.8(3)
C40 Na1 N3 C20 174.1(3)
C30 Na1 N3 C20 101.0(3)
Mg1 Na1 N3 C20 137.4(3)
N1 Na1 N4 C25A -150.1(8)
N2 Na1 N4 C25A -76.0(8)
N3 Na1 N4 C25A 114.6(8)
C40 Na1 N4 C25A 63.1(9)
C30 Na1 N4 C25A 12.9(8)
Mg1 Na1 N4 C25A 28.8(8)
N1 Na1 N4 C24 -7.2(4)
N2 Na1 N4 C24 66.9(4)
N3 Na1 N4 C24 -102.5(4)
C40 Na1 N4 C24 -154.0(4)
C30 Na1 N4 C24 155.8(4)
Mg1 Na1 N4 C24 171.7(4)
N1 Na1 N4 C21 116.1(3)
N2 Na1 N4 C21 -169.7(3)
N3 Na1 N4 C21 20.8(3)
C40 Na1 N4 C21 -30.6(5)
C30 Na1 N4 C21 -80.8(3)
Mg1 Na1 N4 C21 -64.9(3)
N1 Na1 N4 C21A 84.1(7)
N2 Na1 N4 C21A 158.3(7)
N3 Na1 N4 C21A -11.2(7)
C40 Na1 N4 C21A -62.6(8)
C30 Na1 N4 C21A -112.8(7)
Mg1 Na1 N4 C21A -97.0(7)
N1 Na1 N4 C25 -130.8(4)
N2 Na1 N4 C25 -56.6(4)
N3 Na1 N4 C25 133.9(4)
C40 Na1 N4 C25 82.4(5)
C30 Na1 N4 C25 32.2(4)
Mg1 Na1 N4 C25 48.1(4)
N1 Na1 N4 C24A -23.7(8)
N2 Na1 N4 C24A 50.5(8)
N3 Na1 N4 C24A -119.0(8)
C40 Na1 N4 C24A -170.5(8)
C30 Na1 N4 C24A 139.3(8)
Mg1 Na1 N4 C24A 155.2(8)
C50 Si3 N5 C70 -170.8(4)
C51 Si3 N5 C70 -51.6(5)
C52 Si3 N5 C70 70.4(4)
C50 Si3 N5 Mg1 10.2(4)
C51 Si3 N5 Mg1 129.5(3)
C52 Si3 N5 Mg1 -108.6(3)
N6 Mg1 N5 C70 0.4(2)
C30 Mg1 N5 C70 -105.3(3)
C40 Mg1 N5 C70 110.3(3)
Na1 Mg1 N5 C70 178.9(2)
N6 Mg1 N5 Si3 179.6(3)
C30 Mg1 N5 Si3 73.8(4)
C40 Mg1 N5 Si3 -70.5(3)
C70 Mg1 N5 Si3 179.2(5)
Na1 Mg1 N5 Si3 -1.9(5)
C61 Si4 N6 C70 52.7(4)
C60 Si4 N6 C70 171.5(4)
C62 Si4 N6 C70 -69.9(4)
C61 Si4 N6 Mg1 -134.9(3)
C60 Si4 N6 Mg1 -16.0(4)
C62 Si4 N6 Mg1 102.6(3)
N5 Mg1 N6 C70 -0.4(2)
C30 Mg1 N6 C70 111.8(2)
C40 Mg1 N6 C70 -109.1(3)
Na1 Mg1 N6 C70 -178.9(2)
N5 Mg1 N6 Si4 -174.6(3)
C30 Mg1 N6 Si4 -62.4(3)
C40 Mg1 N6 Si4 76.7(3)
C70 Mg1 N6 Si4 -174.3(5)
Na1 Mg1 N6 Si4 6.9(5)
N13 Na11 N11 C113 -59.2(8)
N12 Na11 N11 C113 -130.1(3)
N14 Na11 N11 C113 -23.8(3)
C140 Na11 N11 C113 68.2(3)
C130 Na11 N11 C113 142.3(3)
Mg11 Na11 N11 C113 105.0(3)
N13 Na11 N11 C112 -179.9(7)
N12 Na11 N11 C112 109.2(3)
N14 Na11 N11 C112 -144.5(2)
C140 Na11 N11 C112 -52.5(3)
C130 Na11 N11 C112 21.6(3)
Mg11 Na11 N11 C112 -15.7(2)
N13 Na11 N11 C110 61.3(8)
N12 Na11 N11 C110 -9.7(3)
N14 Na11 N11 C110 96.6(3)
C140 Na11 N11 C110 -171.4(3)
C130 Na11 N11 C110 -97.3(3)
Mg11 Na11 N11 C110 -134.6(3)
N13 Na11 N12 C115 -70.6(3)
N11 Na11 N12 C115 99.7(3)
N14 Na11 N12 C115 4.2(3)
C140 Na11 N12 C115 148.3(3)
C130 Na11 N12 C115 -160.6(3)
Mg11 Na11 N12 C115 -174.8(2)
N13 Na11 N12 C111 170.1(3)
N11 Na11 N12 C111 -19.6(3)
N14 Na11 N12 C111 -115.1(3)
C140 Na11 N12 C111 29.0(4)
C130 Na11 N12 C111 80.1(3)
Mg11 Na11 N12 C111 65.9(3)
N13 Na11 N12 C114 52.9(3)
N11 Na11 N12 C114 -136.8(3)
N14 Na11 N12 C114 127.8(3)
C140 Na11 N12 C114 -88.2(4)
C130 Na11 N12 C114 -37.0(3)
Mg11 Na11 N12 C114 -51.3(3)
N11 Na11 N13 C12F 139.3(10)
N12 Na11 N13 C12F -152.2(8)
N14 Na11 N13 C12F 102.4(8)
C140 Na11 N13 C12F 12.4(8)
C130 Na11 N13 C12F -61.9(8)
Mg11 Na11 N13 C12F -24.9(8)
N11 Na11 N13 C123 -61.0(9)
N12 Na11 N13 C123 7.5(5)
N14 Na11 N13 C123 -97.8(5)
C140 Na11 N13 C123 172.2(5)
C130 Na11 N13 C123 97.9(5)
Mg11 Na11 N13 C123 134.8(5)
N11 Na11 N13 C12C 17.4(11)
N12 Na11 N13 C12C 85.9(7)
N14 Na11 N13 C12C -19.4(7)
C140 Na11 N13 C12C -109.4(7)
C130 Na11 N13 C12C 176.3(7)
Mg11 Na11 N13 C12C -146.8(7)
N11 Na11 N13 C120 59.9(9)
N12 Na11 N13 C120 128.4(4)
N14 Na11 N13 C120 23.1(4)
C140 Na11 N13 C120 -66.9(4)
C130 Na11 N13 C120 -141.2(4)
Mg11 Na11 N13 C120 -104.3(4)
N11 Na11 N13 C122 169.4(7)
N12 Na11 N13 C122 -122.1(3)
N14 Na11 N13 C122 132.6(4)
C140 Na11 N13 C122 42.6(3)
C130 Na11 N13 C122 -31.7(3)
Mg11 Na11 N13 C122 5.2(3)
N11 Na11 N13 C12E -94.0(9)
N12 Na11 N13 C12E -25.5(6)
N14 Na11 N13 C12E -130.9(6)
C140 Na11 N13 C12E 139.1(6)
C130 Na11 N13 C12E 64.8(6)
Mg11 Na11 N13 C12E 101.8(6)
N13 Na11 N14 C12D -18.8(7)
N11 Na11 N14 C12D 167.2(7)
N12 Na11 N14 C12D -116.9(7)
C140 Na11 N14 C12D 77.3(7)
C130 Na11 N14 C12D 22.9(8)
Mg11 Na11 N14 C12D 62.2(7)
N13 Na11 N14 C125 -120.6(3)
N11 Na11 N14 C125 65.5(3)
N12 Na11 N14 C125 141.4(3)
C140 Na11 N14 C125 -24.4(3)
C130 Na11 N14 C125 -78.8(4)
Mg11 Na11 N14 C125 -39.6(3)
N13 Na11 N14 C121 7.5(4)
N11 Na11 N14 C121 -166.4(4)
N12 Na11 N14 C121 -90.6(4)
C140 Na11 N14 C121 103.7(4)
C130 Na11 N14 C121 49.3(5)
Mg11 Na11 N14 C121 88.5(4)
N13 Na11 N14 C124 119.8(4)
N11 Na11 N14 C124 -54.1(3)
N12 Na11 N14 C124 21.8(4)
C140 Na11 N14 C124 -144.0(3)
C130 Na11 N14 C124 161.6(3)
Mg11 Na11 N14 C124 -159.2(3)
C152 Si13 N15 C170 -161.1(3)
C151 Si13 N15 C170 81.1(4)
C150 Si13 N15 C170 -41.3(4)
C152 Si13 N15 Mg11 13.8(3)
C151 Si13 N15 Mg11 -104.1(3)
C150 Si13 N15 Mg11 133.6(3)
N16 Mg11 N15 C170 -1.4(2)
C130 Mg11 N15 C170 110.7(2)
C140 Mg11 N15 C170 -106.7(2)
Na11 Mg11 N15 C170 178.5(2)
N16 Mg11 N15 Si13 -177.4(3)
C130 Mg11 N15 Si13 -65.3(3)
C140 Mg11 N15 Si13 77.3(3)
C170 Mg11 N15 Si13 -176.1(4)
Na11 Mg11 N15 Si13 2.5(4)
C161 Si14 N16 C170 -160.3(4)
C162 Si14 N16 C170 79.3(4)
C160 Si14 N16 C170 -43.1(4)
C161 Si14 N16 Mg11 4.1(4)
C162 Si14 N16 Mg11 -116.3(3)
C160 Si14 N16 Mg11 121.2(3)
N15 Mg11 N16 C170 1.4(2)
C130 Mg11 N16 C170 -104.3(3)
C140 Mg11 N16 C170 115.2(2)
Na11 Mg11 N16 C170 -178.6(2)
N15 Mg11 N16 Si14 -166.5(3)
C130 Mg11 N16 Si14 87.8(3)
C140 Mg11 N16 Si14 -52.6(4)
C170 Mg11 N16 Si14 -167.9(5)
Na11 Mg11 N16 Si14 13.6(4)
C13 N1 C10 C11 -171.0(4)
C12 N1 C10 C11 70.0(5)
Na1 N1 C10 C11 -46.0(4)
C14 N2 C11 C10 75.3(5)
C15 N2 C11 C10 -164.2(4)
Na1 N2 C11 C10 -43.8(4)
N1 C10 C11 N2 65.5(5)
C20A N3 C20 C21 47.3(15)
C22 N3 C20 C21 -169.8(4)
C23 N3 C20 C21 69.7(5)
Na1 N3 C20 C21 -49.3(5)
C25A N4 C21 C20 -168.8(11)
C24 N4 C21 C20 70.6(6)
C21A N4 C21 C20 42.5(13)
C25 N4 C21 C20 -170.0(6)
C24A N4 C21 C20 73.6(12)
Na1 N4 C21 C20 -54.5(5)
N3 C20 C21 N4 76.0(6)
C33 Si1 C30 Mg1 41.9(3)
C31 Si1 C30 Mg1 -78.9(3)
C32 Si1 C30 Mg1 161.6(3)
C33 Si1 C30 Na1 172.9(3)
C31 Si1 C30 Na1 52.1(4)
C32 Si1 C30 Na1 -67.5(4)
N6 Mg1 C30 Si1 -62.8(3)
N5 Mg1 C30 Si1 10.5(4)
C40 Mg1 C30 Si1 156.2(2)
C70 Mg1 C30 Si1 -26.5(3)
Na1 Mg1 C30 Si1 152.8(3)
N6 Mg1 C30 Na1 144.46(11)
N5 Mg1 C30 Na1 -142.24(13)
C40 Mg1 C30 Na1 3.39(18)
C70 Mg1 C30 Na1 -179.33(13)
N1 Na1 C30 Si1 161.4(3)
N2 Na1 C30 Si1 117.4(3)
N3 Na1 C30 Si1 -51.9(3)
N4 Na1 C30 Si1 17.9(3)
C40 Na1 C30 Si1 -141.8(3)
Mg1 Na1 C30 Si1 -139.4(4)
N1 Na1 C30 Mg1 -59.1(3)
N2 Na1 C30 Mg1 -103.21(14)
N3 Na1 C30 Mg1 87.56(14)
N4 Na1 C30 Mg1 157.37(13)
C40 Na1 C30 Mg1 -2.36(13)
C42 Si2 C40 Mg1 -66.6(3)
C41 Si2 C40 Mg1 53.1(3)
C43 Si2 C40 Mg1 171.6(3)
C42 Si2 C40 Na1 104.8(6)
C41 Si2 C40 Na1 -135.6(5)
C43 Si2 C40 Na1 -17.0(6)
N6 Mg1 C40 Si2 33.1(3)
N5 Mg1 C40 Si2 -40.6(3)
C30 Mg1 C40 Si2 173.0(2)
C70 Mg1 C40 Si2 -4.3(3)
Na1 Mg1 C40 Si2 176.4(3)
N6 Mg1 C40 Na1 -143.31(11)
N5 Mg1 C40 Na1 142.95(13)
C30 Mg1 C40 Na1 -3.48(19)
C70 Mg1 C40 Na1 179.27(13)
N1 Na1 C40 Si2 -12.6(5)
N2 Na1 C40 Si2 -84.5(5)
N3 Na1 C40 Si2 89.1(5)
N4 Na1 C40 Si2 136.5(5)
C30 Na1 C40 Si2 -169.9(6)
Mg1 Na1 C40 Si2 -172.3(6)
N1 Na1 C40 Mg1 159.67(14)
N2 Na1 C40 Mg1 87.72(14)
N3 Na1 C40 Mg1 -98.66(14)
N4 Na1 C40 Mg1 -51.3(4)
C30 Na1 C40 Mg1 2.32(12)
Si3 N5 C70 N6 -180.0(3)
Mg1 N5 C70 N6 -0.6(4)
Si3 N5 C70 C71 2.7(6)
Mg1 N5 C70 C71 -177.9(4)
Si3 N5 C70 Mg1 -179.3(4)
Si4 N6 C70 N5 175.9(3)
Mg1 N6 C70 N5 0.6(4)
Si4 N6 C70 C71 -6.7(6)
Mg1 N6 C70 C71 178.0(4)
Si4 N6 C70 Mg1 175.3(4)
N6 Mg1 C70 N5 -179.4(4)
C30 Mg1 C70 N5 94.4(3)
C40 Mg1 C70 N5 -88.6(3)
Na1 Mg1 C70 N5 -44(8)
N5 Mg1 C70 N6 179.4(4)
C30 Mg1 C70 N6 -86.3(3)
C40 Mg1 C70 N6 90.8(3)
Na1 Mg1 C70 N6 136(8)
N6 Mg1 C70 C71 -43(7)
N5 Mg1 C70 C71 136(7)
C30 Mg1 C70 C71 -129(7)
C40 Mg1 C70 C71 48(7)
Na1 Mg1 C70 C71 92(10)
N5 C70 C71 C76 87.3(5)
N6 C70 C71 C76 -90.0(5)
Mg1 C70 C71 C76 -48(7)
N5 C70 C71 C72 -91.5(5)
N6 C70 C71 C72 91.2(5)
Mg1 C70 C71 C72 133(7)
C76 C71 C72 C73 1.1(7)
C70 C71 C72 C73 180.0(5)
C71 C72 C73 C74 -1.7(8)
C72 C73 C74 C75 2.4(8)
C73 C74 C75 C76 -2.4(7)
C72 C71 C76 C75 -1.3(7)
C70 C71 C76 C75 179.8(4)
C74 C75 C76 C71 1.9(8)
C113 N11 C110 C111 164.7(4)
C112 N11 C110 C111 -75.1(5)
Na11 N11 C110 C111 40.6(5)
C115 N12 C111 C110 -69.0(5)
C114 N12 C111 C110 171.5(4)
Na11 N12 C111 C110 50.0(4)
N11 C110 C111 N12 -67.4(6)
C12F N13 C120 C121 -166.1(9)
C123 N13 C120 C121 69.9(8)
C12C N13 C120 C121 35.4(10)
C122 N13 C120 C121 -172.8(6)
C12E N13 C120 C121 85.3(11)
Na11 N13 C120 C121 -56.4(7)
N13 C120 C121 N14 70.2(8)
C12D N14 C121 C120 49.9(15)
C125 N14 C121 C120 83.5(7)
C124 N14 C121 C120 -160.7(6)
Na11 N14 C121 C120 -39.1(7)
C131 Si11 C130 Mg11 -58.8(3)
C133 Si11 C130 Mg11 59.6(3)
C132 Si11 C130 Mg11 -178.6(3)
C131 Si11 C130 Na11 90.6(5)
C133 Si11 C130 Na11 -151.1(4)
C132 Si11 C130 Na11 -29.3(5)
N15 Mg11 C130 Si11 -46.8(3)
N16 Mg11 C130 Si11 26.3(3)
C140 Mg11 C130 Si11 167.6(2)
C170 Mg11 C130 Si11 -11.3(3)
Na11 Mg11 C130 Si11 167.3(3)
N15 Mg11 C130 Na11 145.86(11)
N16 Mg11 C130 Na11 -141.00(14)
C140 Mg11 C130 Na11 0.33(18)
C170 Mg11 C130 Na11 -178.57(12)
N13 Na11 C130 Si11 -56.3(5)
N11 Na11 C130 Si11 120.0(5)
N12 Na11 C130 Si11 46.7(5)
N14 Na11 C130 Si11 -95.6(5)
C140 Na11 C130 Si11 -153.1(5)
Mg11 Na11 C130 Si11 -152.9(6)
N13 Na11 C130 Mg11 96.52(14)
N11 Na11 C130 Mg11 -87.12(14)
N12 Na11 C130 Mg11 -160.46(14)
N14 Na11 C130 Mg11 57.3(4)
C140 Na11 C130 Mg11 -0.23(13)
C141 Si12 C140 Mg11 39.1(3)
C143 Si12 C140 Mg11 162.0(3)
C142 Si12 C140 Mg11 -79.9(3)
C141 Si12 C140 Na11 177.4(4)
C143 Si12 C140 Na11 -59.6(5)
C142 Si12 C140 Na11 58.4(5)
N15 Mg11 C140 Si12 15.3(3)
N16 Mg11 C140 Si12 -58.4(3)
C130 Mg11 C140 Si12 158.6(2)
C170 Mg11 C140 Si12 -22.5(3)
Na11 Mg11 C140 Si12 159.0(3)
N15 Mg11 C140 Na11 -143.64(12)
N16 Mg11 C140 Na11 142.66(13)
C130 Mg11 C140 Na11 -0.33(18)
C170 Mg11 C140 Na11 178.53(13)
N13 Na11 C140 Si12 127.8(4)
N11 Na11 C140 Si12 -44.3(4)
N12 Na11 C140 Si12 -90.2(5)
N14 Na11 C140 Si12 55.9(4)
C130 Na11 C140 Si12 -144.2(4)
Mg11 Na11 C140 Si12 -144.4(5)
N13 Na11 C140 Mg11 -87.81(15)
N11 Na11 C140 Mg11 100.16(15)
N12 Na11 C140 Mg11 54.2(3)
N14 Na11 C140 Mg11 -159.71(14)
C130 Na11 C140 Mg11 0.23(13)
Si13 N15 C170 N16 179.0(3)
Mg11 N15 C170 N16 2.3(4)
Si13 N15 C170 C171 1.4(6)
Mg11 N15 C170 C171 -175.3(4)
Si13 N15 C170 Mg11 176.7(4)
Si14 N16 C170 N15 168.2(3)
Mg11 N16 C170 N15 -2.3(4)
Si14 N16 C170 C171 -14.2(6)
Mg11 N16 C170 C171 175.3(3)
Si14 N16 C170 Mg11 170.5(4)
N16 Mg11 C170 N15 177.7(4)
C130 Mg11 C170 N15 -86.8(3)
C140 Mg11 C170 N15 94.4(3)
Na11 Mg11 C170 N15 -147(4)
N15 Mg11 C170 N16 -177.7(4)
C130 Mg11 C170 N16 95.5(3)
C140 Mg11 C170 N16 -83.3(3)
Na11 Mg11 C170 N16 35(5)
N15 Mg11 C170 C171 98(4)
N16 Mg11 C170 C171 -84(4)
C130 Mg11 C170 C171 11(4)
C140 Mg11 C170 C171 -167(4)
Na11 Mg11 C170 C171 -49(7)
N15 C170 C171 C172 -77.3(5)
N16 C170 C171 C172 105.1(5)
Mg11 C170 C171 C172 -173(4)
N15 C170 C171 C176 100.5(5)
N16 C170 C171 C176 -77.1(5)
Mg11 C170 C171 C176 5(4)
C176 C171 C172 C173 1.0(7)
C170 C171 C172 C173 178.8(4)
C171 C172 C173 C174 -0.9(8)
C172 C173 C174 C175 -0.4(9)
C173 C174 C175 C176 1.6(9)
C174 C175 C176 C171 -1.4(9)
C172 C171 C176 C175 0.0(7)
C170 C171 C176 C175 -177.8(4)
C22 N3 C20A C21A -94.9(15)
C23 N3 C20A C21A 150.7(15)
C20 N3 C20A C21A -49.2(12)
Na1 N3 C20A C21A 43.3(17)
N3 C20A C21A N4 -60(2)
C25A N4 C21A C20A -87.1(18)
C24 N4 C21A C20A 153.6(15)
C21 N4 C21A C20A -52.1(12)
C25 N4 C21A C20A -95.7(16)
C24A N4 C21A C20A 151.9(15)
Na1 N4 C21A C20A 38.2(15)
C12F N13 C12C C12D -62.1(14)
C123 N13 C12C C12D 174.4(13)
C120 N13 C12C C12D -39.3(8)
C122 N13 C12C C12D -81.7(14)
C12E N13 C12C C12D 172.9(10)
Na11 N13 C12C C12D 59.0(11)
C125 N14 C12D C12C 163.5(10)
C121 N14 C12D C12C -45.8(12)
C124 N14 C12D C12C -82.7(12)
Na11 N14 C12D C12C 51.5(11)
N13 C12C C12D N14 -83.3(14)
